data_4346273
loop_
_publ_author_name
'Canaj, Angelos B.'
'Tzimopoulos, Demetrios I.'
'Siczek, Milosz'
'Lis, Tadeusz'
'Inglis, Ross'
'Milios, Constantinos J.'

_publ_section_title
;
 Enneanuclear [Ni6Ln3] Cages: [Ln(III)3] Triangles Capping [Ni(II)6]
 Trigonal Prisms Including a [Ni6Dy3] Single-Molecule Magnet.
;
_journal_issue 14
_journal_name_full 'Inorganic chemistry'
_journal_page_first 7089
_journal_page_last 7095
_journal_paper_doi 10.1021/acs.inorgchem.5b01149
_journal_volume 54
_journal_year 2015
_chemical_formula_moiety 'C90 H96 Er3 N9 Ni6 O33, 5.75(C2 H3 N), 2(C4 H10 O), 1.5(H2 O)'
_chemical_formula_sum 'C109.5 H136.25 Er3 N14.75 Ni6 O36.5'
_chemical_formula_weight 3097.11
_space_group_crystal_system triclinic
_space_group_IT_number 2
_space_group_name_Hall '-P 1'
_space_group_name_H-M_alt 'P -1'
_atom_sites_solution_hydrogens mixed
_atom_sites_solution_primary direct
_atom_sites_solution_secondary difmap
_audit_creation_method SHELXL-2013
_cell_angle_alpha 93.92(2)
_cell_angle_beta 92.63(2)
_cell_angle_gamma 94.73(2)
_cell_formula_units_Z 2
_cell_length_a 15.069(4)
_cell_length_b 15.260(4)
_cell_length_c 26.385(6)
_cell_measurement_reflns_used 18021
_cell_measurement_temperature 80(2)
_cell_measurement_theta_max 31
_cell_measurement_theta_min 2
_cell_volume 6024(3)
_computing_cell_refinement 'CrysAlis PRO (Agilent, 2011)'
_computing_data_collection 'CrysAlis PRO (Agilent, 2011)'
_computing_data_reduction 'CrysAlis PRO (Agilent, 2011)'
_computing_structure_refinement 'SHELXL-2013 (Sheldrick, 2013)'
_computing_structure_solution 'SHELXS-97 (Sheldrick, 1990)'
_diffrn_ambient_temperature 80(2)
_diffrn_measured_fraction_theta_full 0.998
_diffrn_measured_fraction_theta_max 0.897
_diffrn_measurement_device_type
;
Xcalibur R kappa-geometry diffractometer with a Ruby CCD detector
;
_diffrn_measurement_method w/
_diffrn_radiation_monochromator graphite
_diffrn_radiation_source 'fine-focus sealed tube'
_diffrn_radiation_type MoK\a
_diffrn_radiation_wavelength 0.71073
_diffrn_reflns_av_R_equivalents 0.0521
_diffrn_reflns_av_unetI/netI 0.0835
_diffrn_reflns_Laue_measured_fraction_full 0.998
_diffrn_reflns_Laue_measured_fraction_max 0.897
_diffrn_reflns_limit_h_max 21
_diffrn_reflns_limit_h_min -20
_diffrn_reflns_limit_k_max 21
_diffrn_reflns_limit_k_min -17
_diffrn_reflns_limit_l_max 36
_diffrn_reflns_limit_l_min -37
_diffrn_reflns_number 62860
_diffrn_reflns_point_group_measured_fraction_full 0.998
_diffrn_reflns_point_group_measured_fraction_max 0.897
_diffrn_reflns_theta_full 25.500
_diffrn_reflns_theta_max 30.788
_diffrn_reflns_theta_min 2.686
_exptl_absorpt_coefficient_mu 3.066
_exptl_absorpt_correction_T_max 0.744
_exptl_absorpt_correction_T_min 0.494
_exptl_absorpt_correction_type analytical
_exptl_absorpt_process_details
;
CrysAlis RED, Oxford Diffraction Ltd.,
Version 1.171.32.5
Analytical numeric absorption correction using a
multifaceted crystal model based on expressions
derived by R.C. Clark & J.S. Reid.
(Clark, R. C. & Reid, J. S. (1995). Acta Cryst. A51, 887-897)
;
_exptl_crystal_colour GREEN
_exptl_crystal_density_diffrn 1.707
_exptl_crystal_description PARALLEPIPED
_exptl_crystal_F_000 3121
_exptl_crystal_size_max 0.400
_exptl_crystal_size_mid 0.180
_exptl_crystal_size_min 0.110
_refine_diff_density_max 2.13
_refine_diff_density_min -1.24
_refine_diff_density_rms 0.183
_refine_ls_extinction_method none
_refine_ls_goodness_of_fit_ref 1.076
_refine_ls_hydrogen_treatment constr
_refine_ls_matrix_type full
_refine_ls_number_parameters 1526
_refine_ls_number_reflns 33798
_refine_ls_number_restraints 21
_refine_ls_restrained_S_all 1.079
_refine_ls_R_factor_all 0.0848
_refine_ls_R_factor_gt 0.0573
_refine_ls_shift/su_max 0.012
_refine_ls_shift/su_mean 0.000
_refine_ls_structure_factor_coef Fsqd
_refine_ls_weighting_details
;
 w=1/[\s^2^(Fo^2^)+(0.0494P)^2^+16.0281P]
 where P=(Fo^2^+2Fc^2^)/3
;
_refine_ls_weighting_scheme calc
_refine_ls_wR_factor_gt 0.1286
_refine_ls_wR_factor_ref 0.1441
_reflns_Friedel_coverage 0.000
_reflns_number_gt 24958
_reflns_number_total 33798
_reflns_threshold_expression 'I > 2\s(I)'
_cod_data_source_file ic5b01149_si_004.cif
_cod_data_source_block AT1932BA
_cod_original_formula_sum 'C109.50 H136.25 Er3 N14.75 Ni6 O36.50'
_cod_database_code 4346273
_shelx_space_group_comment
;
The symmetry employed for this shelxl refinement is uniquely defined
by the following loop, which should always be used as a source of
symmetry information in preference to the above space-group names.
They are only intended as comments.
;
_shelx_estimated_absorpt_t_min 0.374
_shelx_estimated_absorpt_t_max 0.729
_shelxl_version_number 2013-2

loop_
_space_group_symop_operation_xyz
'x, y, z'
'-x, -y, -z'

loop_
_atom_site_label
_atom_site_type_symbol
_atom_site_fract_x
_atom_site_fract_y
_atom_site_fract_z
_atom_site_U_iso_or_equiv
_atom_site_adp_type
_atom_site_occupancy
_atom_site_site_symmetry_order
_atom_site_calc_flag
_atom_site_refinement_flags_posn
_atom_site_refinement_flags_adp
_atom_site_refinement_flags_occupancy
_atom_site_disorder_assembly
_atom_site_disorder_group
Er1 Er 0.53617(2) 0.46749(2) 0.31998(2) 0.02002(6) Uani 1 1 d . . . . .
Er2 Er 0.54124(2) 0.46745(2) 0.18271(2) 0.02033(6) Uani 1 1 d . . . . .
Er3 Er 0.37868(2) 0.58917(2) 0.25073(2) 0.02011(6) Uani 1 1 d . . . . .
Ni1 Ni 0.60665(5) 0.29051(5) 0.24966(3) 0.02211(15) Uani 1 1 d . . . . .
Ni2 Ni 0.73196(5) 0.44093(5) 0.25640(3) 0.02277(15) Uani 1 1 d . . . . .
Ni3 Ni 0.33927(5) 0.50033(5) 0.12407(3) 0.02121(15) Uani 1 1 d . . . . .
Ni4 Ni 0.45532(5) 0.65752(5) 0.13803(3) 0.02156(15) Uani 1 1 d . . . . .
Ni5 Ni 0.32693(5) 0.50610(5) 0.36519(3) 0.02084(15) Uani 1 1 d . . . . .
Ni6 Ni 0.45651(5) 0.65387(5) 0.37662(3) 0.02100(15) Uani 1 1 d . . . . .
O1 O 0.5076(3) 0.3738(2) 0.24792(15) 0.0224(8) Uani 1 1 d . . . . .
H1 H 0.4547 0.3477 0.2451 0.034 Uiso 1 1 calc R U . . .
O2 O 0.6265(2) 0.5172(2) 0.25544(14) 0.0199(8) Uani 1 1 d . . . . .
H2 H 0.6413 0.5730 0.2580 0.030 Uiso 1 1 calc R U . . .
O3 O 0.3903(2) 0.4670(3) 0.19250(14) 0.0216(8) Uani 1 1 d . . . . .
H3 H 0.3662 0.4182 0.2021 0.032 Uiso 1 1 calc R U . . .
O4 O 0.5025(3) 0.6119(2) 0.20440(14) 0.0207(8) Uani 1 1 d . . . . .
H4 H 0.5449 0.6459 0.2201 0.031 Uiso 1 1 calc R U . . .
O5 O 0.3830(2) 0.4691(2) 0.29872(14) 0.0202(8) Uani 1 1 d . . . . .
H5 H 0.3587 0.4207 0.2837 0.030 Uiso 1 1 calc R U . . .
O6 O 0.5029(3) 0.6090(2) 0.30899(14) 0.0209(8) Uani 1 1 d . . . . .
H6 H 0.5466 0.6421 0.2990 0.031 Uiso 1 1 calc R U . . .
O2A O 0.5404(3) 0.2098(3) 0.29388(16) 0.0254(9) Uani 1 1 d . . . . .
C1A C 0.4472(4) 0.1295(4) 0.2263(2) 0.0266(13) Uani 1 1 d . . . . .
C2A C 0.4711(4) 0.1564(4) 0.2773(2) 0.0265(13) Uani 1 1 d . . . . .
C3A C 0.4157(4) 0.1222(4) 0.3155(2) 0.0289(13) Uani 1 1 d . . . . .
H3A H 0.4332 0.1373 0.3502 0.035 Uiso 1 1 calc R U . . .
C4A C 0.3399(5) 0.0696(4) 0.3043(3) 0.0342(15) Uani 1 1 d . . . . .
H4A H 0.3041 0.0507 0.3308 0.041 Uiso 1 1 calc R U . . .
C5A C 0.2343(5) -0.0152(4) 0.2408(3) 0.0400(17) Uani 1 1 d . . . . .
H5A H 0.1987 -0.0336 0.2676 0.048 Uiso 1 1 calc R U . . .
C6A C 0.2087(5) -0.0442(5) 0.1917(3) 0.0429(17) Uani 1 1 d . . . . .
H6A H 0.1566 -0.0832 0.1843 0.051 Uiso 1 1 calc R U . . .
C7A C 0.2611(5) -0.0151(5) 0.1525(3) 0.0436(18) Uani 1 1 d . . . . .
H7A H 0.2441 -0.0348 0.1183 0.052 Uiso 1 1 calc R U . . .
C8A C 0.3373(4) 0.0422(4) 0.1630(3) 0.0335(14) Uani 1 1 d . . . . .
H8A H 0.3709 0.0617 0.1356 0.040 Uiso 1 1 calc R U . . .
C9A C 0.3655(4) 0.0715(4) 0.2129(3) 0.0287(13) Uani 1 1 d . . . . .
C10A C 0.3136(4) 0.0423(4) 0.2527(3) 0.0318(14) Uani 1 1 d . . . . .
C11A C 0.4996(4) 0.1575(4) 0.1837(2) 0.0248(12) Uani 1 1 d . . . . .
H11A H 0.4828 0.1297 0.1510 0.030 Uiso 1 1 calc R U . . .
N1A N 0.5662(3) 0.2164(3) 0.18704(19) 0.0264(11) Uani 1 1 d . . . . .
C12A C 0.6088(4) 0.2422(4) 0.1392(2) 0.0258(12) Uani 1 1 d . . . . .
C13A C 0.6533(4) 0.1643(4) 0.1140(3) 0.0340(15) Uani 1 1 d . . . . .
H13A H 0.6926 0.1403 0.1392 0.051 Uiso 1 1 calc R U . . .
H13B H 0.6884 0.1848 0.0860 0.051 Uiso 1 1 calc R U . . .
H13C H 0.6073 0.1184 0.1006 0.051 Uiso 1 1 calc R U . . .
C14A C 0.5403(4) 0.2721(4) 0.1017(2) 0.0269(12) Uani 1 1 d . . . . .
H14G H 0.5694 0.2874 0.0702 0.032 Uiso 1 1 calc R U . . .
H14H H 0.4935 0.2234 0.0927 0.032 Uiso 1 1 calc R U . . .
O14A O 0.5003(3) 0.3477(3) 0.12330(16) 0.0262(9) Uani 1 1 d . . . . .
H14A H 0.4466 0.3494 0.1111 0.039 Uiso 1 1 calc R U . . .
C15A C 0.6820(4) 0.3180(4) 0.1546(2) 0.0258(12) Uani 1 1 d . . . . .
H15A H 0.7382 0.2928 0.1645 0.031 Uiso 1 1 calc R U . . .
H15B H 0.6931 0.3534 0.1251 0.031 Uiso 1 1 calc R U . . .
O15A O 0.6553(3) 0.3736(2) 0.19622(15) 0.0229(8) Uani 1 1 d . . . . .
O2B O 0.8030(3) 0.5172(3) 0.21210(16) 0.0270(9) Uani 1 1 d . . . . .
C1B C 0.8846(4) 0.6110(4) 0.2792(3) 0.0299(13) Uani 1 1 d . . . . .
C2B C 0.8565(4) 0.5879(4) 0.2282(3) 0.0301(13) Uani 1 1 d . . . . .
C3B C 0.8896(4) 0.6420(4) 0.1902(3) 0.0319(14) Uani 1 1 d . . . . .
H3B H 0.8738 0.6247 0.1555 0.038 Uiso 1 1 calc R U . . .
C4B C 0.9429(4) 0.7172(4) 0.2018(3) 0.0340(15) Uani 1 1 d . . . . .
H4B H 0.9617 0.7520 0.1751 0.041 Uiso 1 1 calc R U . . .
C5B C 1.0245(5) 0.8252(5) 0.2641(3) 0.0419(17) Uani 1 1 d . . . . .
H5B H 1.0424 0.8602 0.2373 0.050 Uiso 1 1 calc R U . . .
C6B C 1.0510(5) 0.8535(5) 0.3130(3) 0.048(2) Uani 1 1 d . . . . .
H6B H 1.0869 0.9075 0.3203 0.058 Uiso 1 1 calc R U . . .
C7B C 1.0244(6) 0.8016(5) 0.3521(3) 0.054(2) Uani 1 1 d . . . . .
H7B H 1.0427 0.8205 0.3863 0.065 Uiso 1 1 calc R U . . .
C8B C 0.9722(5) 0.7237(5) 0.3420(3) 0.051(2) Uani 1 1 d . . . . .
H8B H 0.9552 0.6902 0.3696 0.061 Uiso 1 1 calc R U . . .
C9B C 0.9430(4) 0.6916(4) 0.2918(3) 0.0358(15) Uani 1 1 d . . . . .
C10B C 0.9709(4) 0.7451(4) 0.2522(3) 0.0351(15) Uani 1 1 d . . . . .
C11B C 0.8570(4) 0.5608(4) 0.3210(3) 0.0316(14) Uani 1 1 d . . . . .
H11B H 0.8838 0.5799 0.3536 0.038 Uiso 1 1 calc R U . . .
N1B N 0.8001(3) 0.4929(3) 0.31881(19) 0.0257(10) Uani 1 1 d . . . . .
C12B C 0.7757(4) 0.4529(4) 0.3669(2) 0.0253(12) Uani 1 1 d . . . . .
C13B C 0.8574(4) 0.4263(4) 0.3974(2) 0.0312(14) Uani 1 1 d . . . . .
H13D H 0.8944 0.3932 0.3747 0.047 Uiso 1 1 calc R U . . .
H13E H 0.8375 0.3893 0.4244 0.047 Uiso 1 1 calc R U . . .
H13F H 0.8923 0.4794 0.4127 0.047 Uiso 1 1 calc R U . . .
C14B C 0.7284(4) 0.5174(4) 0.4010(2) 0.0260(12) Uani 1 1 d . . . . .
H14I H 0.7148 0.4903 0.4331 0.031 Uiso 1 1 calc R U . . .
H14J H 0.7687 0.5715 0.4096 0.031 Uiso 1 1 calc R U . . .
O14B O 0.6473(3) 0.5406(3) 0.37683(16) 0.0274(9) Uani 1 1 d . . . . .
H14B H 0.6367 0.5941 0.3851 0.041 Uiso 1 1 calc R U . . .
C15B C 0.7160(4) 0.3672(4) 0.3508(2) 0.0271(12) Uani 1 1 d . . . . .
H15C H 0.7540 0.3197 0.3408 0.033 Uiso 1 1 calc R U . . .
H15D H 0.6820 0.3488 0.3800 0.033 Uiso 1 1 calc R U . . .
O15B O 0.6554(3) 0.3795(3) 0.30928(15) 0.0232(8) Uani 1 1 d . . . . .
O2C O 0.3372(3) 0.3781(3) 0.09404(15) 0.0245(8) Uani 1 1 d . . . . .
C1C C 0.1847(4) 0.3294(4) 0.1105(2) 0.0270(12) Uani 1 1 d . . . . .
C2C C 0.2703(4) 0.3159(4) 0.0933(2) 0.0265(12) Uani 1 1 d . . . . .
C3C C 0.2895(4) 0.2298(4) 0.0736(2) 0.0292(13) Uani 1 1 d . . . . .
H3C H 0.3469 0.2211 0.0618 0.035 Uiso 1 1 calc R U . . .
C4C C 0.2256(5) 0.1602(4) 0.0717(3) 0.0346(15) Uani 1 1 d . . . . .
H4C H 0.2399 0.1040 0.0584 0.042 Uiso 1 1 calc R U . . .
C5C C 0.0768(5) 0.0951(5) 0.0874(3) 0.050(2) Uani 1 1 d . . . . .
H5C H 0.0925 0.0395 0.0740 0.060 Uiso 1 1 calc R U . . .
C6C C -0.0055(6) 0.1020(6) 0.1050(4) 0.060(2) Uani 1 1 d . . . . .
H6C H -0.0463 0.0512 0.1051 0.072 Uiso 1 1 calc R U . . .
C7C C -0.0301(5) 0.1850(6) 0.1230(4) 0.063(3) Uani 1 1 d . . . . .
H7C H -0.0884 0.1910 0.1343 0.076 Uiso 1 1 calc R U . . .
C8C C 0.0304(5) 0.2569(5) 0.1241(3) 0.0469(19) Uani 1 1 d . . . . .
H8C H 0.0123 0.3121 0.1368 0.056 Uiso 1 1 calc R U . . .
C9C C 0.1175(4) 0.2544(4) 0.1078(3) 0.0329(14) Uani 1 1 d . . . . .
C10C C 0.1398(5) 0.1692(4) 0.0887(3) 0.0358(15) Uani 1 1 d . . . . .
C11C C 0.1603(4) 0.4142(4) 0.1311(2) 0.0276(13) Uani 1 1 d . . . . .
H11C H 0.1004 0.4166 0.1405 0.033 Uiso 1 1 calc R U . . .
N1C N 0.2111(3) 0.4862(3) 0.13797(18) 0.0258(10) Uani 1 1 d . . . . .
C12C C 0.1745(4) 0.5675(4) 0.1587(2) 0.0264(12) Uani 1 1 d . . . . .
C13C C 0.0915(4) 0.5888(5) 0.1276(2) 0.0322(14) Uani 1 1 d . . . . .
H13G H 0.1007 0.5780 0.0913 0.048 Uiso 1 1 calc R U . . .
H13H H 0.0812 0.6509 0.1350 0.048 Uiso 1 1 calc R U . . .
H13I H 0.0397 0.5512 0.1368 0.048 Uiso 1 1 calc R U . . .
C14C C 0.1484(4) 0.5587(4) 0.2138(2) 0.0273(13) Uani 1 1 d . . . . .
H14K H 0.1192 0.6116 0.2257 0.033 Uiso 1 1 calc R U . . .
H14L H 0.1048 0.5068 0.2150 0.033 Uiso 1 1 calc R U . . .
O14C O 0.2244(3) 0.5492(3) 0.24741(15) 0.0267(9) Uani 1 1 d . . . . .
H14C H 0.2092 0.5213 0.2733 0.040 Uiso 1 1 calc R U . . .
C15C C 0.2466(4) 0.6452(4) 0.1561(2) 0.0263(12) Uani 1 1 d . . . . .
H15E H 0.2441 0.6669 0.1217 0.032 Uiso 1 1 calc R U . . .
H15F H 0.2342 0.6941 0.1807 0.032 Uiso 1 1 calc R U . . .
O15C O 0.3341(3) 0.6191(3) 0.16757(14) 0.0220(8) Uani 1 1 d . . . . .
O2D O 0.4601(3) 0.7820(3) 0.16764(15) 0.0247(9) Uani 1 1 d . . . . .
C1D C 0.6173(4) 0.8189(4) 0.1558(2) 0.0259(12) Uani 1 1 d . . . . .
C2D C 0.5342(4) 0.8343(4) 0.1757(2) 0.0246(12) Uani 1 1 d . . . . .
C3D C 0.5282(4) 0.9144(4) 0.2064(2) 0.0287(13) Uani 1 1 d . . . . .
H3D H 0.4722 0.9270 0.2189 0.034 Uiso 1 1 calc R U . . .
C4D C 0.6008(4) 0.9733(4) 0.2183(3) 0.0313(14) Uani 1 1 d . . . . .
H4D H 0.5942 1.0262 0.2383 0.038 Uiso 1 1 calc R U . . .
C5D C 0.7610(4) 1.0183(4) 0.2152(3) 0.0340(15) Uani 1 1 d . . . . .
H5D H 0.7534 1.0706 0.2357 0.041 Uiso 1 1 calc R U . . .
C6D C 0.8432(5) 1.0026(4) 0.1995(3) 0.0399(16) Uani 1 1 d . . . . .
H6D H 0.8925 1.0450 0.2077 0.048 Uiso 1 1 calc R U . . .
C7D C 0.8551(4) 0.9240(4) 0.1710(3) 0.0367(16) Uani 1 1 d . . . . .
H7D H 0.9131 0.9120 0.1614 0.044 Uiso 1 1 calc R U . . .
C8D C 0.7837(5) 0.8640(4) 0.1570(3) 0.0373(16) Uani 1 1 d . . . . .
H8D H 0.7933 0.8111 0.1377 0.045 Uiso 1 1 calc R U . . .
C9D C 0.6957(4) 0.8790(4) 0.1706(2) 0.0291(13) Uani 1 1 d . . . . .
C10D C 0.6856(4) 0.9564(4) 0.2011(3) 0.0301(13) Uani 1 1 d . . . . .
C11D C 0.6300(4) 0.7433(4) 0.1213(2) 0.0282(13) Uani 1 1 d . . . . .
H11D H 0.6864 0.7424 0.1068 0.034 Uiso 1 1 calc R U . . .
N1D N 0.5728(3) 0.6773(3) 0.10827(18) 0.0232(10) Uani 1 1 d . . . . .
C12D C 0.5995(4) 0.6045(4) 0.0733(2) 0.0241(12) Uani 1 1 d . . . . .
C13D C 0.6191(4) 0.6359(4) 0.0212(2) 0.0292(13) Uani 1 1 d . . . . .
H13J H 0.5705 0.6695 0.0092 0.044 Uiso 1 1 calc R U . . .
H13K H 0.6243 0.5849 -0.0028 0.044 Uiso 1 1 calc R U . . .
H13L H 0.6752 0.6737 0.0236 0.044 Uiso 1 1 calc R U . . .
C14D C 0.6820(4) 0.5643(4) 0.0952(2) 0.0248(12) Uani 1 1 d . . . . .
H14M H 0.6976 0.5157 0.0713 0.030 Uiso 1 1 calc R U . . .
H14N H 0.7332 0.6098 0.0987 0.030 Uiso 1 1 calc R U . . .
O14D O 0.6659(3) 0.5314(3) 0.14366(16) 0.0263(9) Uani 1 1 d . . . . .
H14D H 0.7133 0.5361 0.1634 0.039 Uiso 1 1 calc R U . . .
C15D C 0.5189(4) 0.5329(4) 0.0672(2) 0.0223(11) Uani 1 1 d . . . . .
H15G H 0.4769 0.5473 0.0396 0.027 Uiso 1 1 calc R U . . .
H15H H 0.5405 0.4748 0.0574 0.027 Uiso 1 1 calc R U . . .
O15D O 0.4739(3) 0.5279(2) 0.11300(14) 0.0211(8) Uani 1 1 d . . . . .
O2E O 0.2029(3) 0.4743(3) 0.33690(15) 0.0255(9) Uani 1 1 d . . . . .
C1E C 0.1876(4) 0.3247(4) 0.3633(2) 0.0277(13) Uani 1 1 d . . . . .
C2E C 0.1580(4) 0.3978(4) 0.3384(2) 0.0253(12) Uani 1 1 d . . . . .
C3E C 0.0715(4) 0.3875(4) 0.3130(2) 0.0294(13) Uani 1 1 d . . . . .
H3E H 0.0506 0.4354 0.2962 0.035 Uiso 1 1 calc R U . . .
C4E C 0.0186(4) 0.3111(4) 0.3123(3) 0.0350(15) Uani 1 1 d . . . . .
H4E H -0.0388 0.3075 0.2954 0.042 Uiso 1 1 calc R U . . .
C5E C -0.0107(5) 0.1583(5) 0.3338(3) 0.050(2) Uani 1 1 d . . . . .
H5E H -0.0681 0.1560 0.3170 0.060 Uiso 1 1 calc R U . . .
C6E C 0.0150(5) 0.0856(5) 0.3553(4) 0.062(3) Uani 1 1 d . . . . .
H6E H -0.0240 0.0332 0.3537 0.075 Uiso 1 1 calc R U . . .
C7E C 0.0998(6) 0.0886(5) 0.3800(4) 0.067(3) Uani 1 1 d . . . . .
H7E H 0.1180 0.0378 0.3952 0.081 Uiso 1 1 calc R U . . .
C8E C 0.1570(5) 0.1643(5) 0.3826(3) 0.047(2) Uani 1 1 d . . . . .
H8E H 0.2148 0.1646 0.3986 0.057 Uiso 1 1 calc R U . . .
C9E C 0.1300(4) 0.2428(4) 0.3613(3) 0.0320(14) Uani 1 1 d . . . . .
C10E C 0.0458(4) 0.2372(4) 0.3356(3) 0.0364(15) Uani 1 1 d . . . . .
C11E C 0.2716(4) 0.3286(4) 0.3926(2) 0.0266(12) Uani 1 1 d . . . . .
H11E H 0.2837 0.2775 0.4095 0.032 Uiso 1 1 calc R U . . .
N1E N 0.3314(3) 0.3939(3) 0.39819(18) 0.0238(10) Uani 1 1 d . . . . .
C12E C 0.4128(4) 0.3860(4) 0.4307(2) 0.0235(12) Uani 1 1 d . . . . .
C13E C 0.3900(4) 0.3600(4) 0.4840(2) 0.0283(13) Uani 1 1 d . . . . .
H13M H 0.3480 0.3996 0.4983 0.042 Uiso 1 1 calc R U . . .
H13N H 0.4446 0.3646 0.5061 0.042 Uiso 1 1 calc R U . . .
H13O H 0.3629 0.2991 0.4818 0.042 Uiso 1 1 calc R U . . .
C14E C 0.4682(4) 0.3155(4) 0.4082(2) 0.0250(12) Uani 1 1 d . . . . .
H14O H 0.5206 0.3099 0.4315 0.030 Uiso 1 1 calc R U . . .
H14P H 0.4321 0.2580 0.4047 0.030 Uiso 1 1 calc R U . . .
O14E O 0.4977(3) 0.3376(3) 0.35940(15) 0.0259(9) Uani 1 1 d . . . . .
H14E H 0.5025 0.2913 0.3395 0.039 Uiso 1 1 calc R U . . .
C15E C 0.4666(4) 0.4774(4) 0.4355(2) 0.0243(12) Uani 1 1 d . . . . .
H15I H 0.4436 0.5148 0.4632 0.029 Uiso 1 1 calc R U . . .
H15J H 0.5300 0.4700 0.4444 0.029 Uiso 1 1 calc R U . . .
O15E O 0.4608(2) 0.5203(2) 0.38945(14) 0.0210(8) Uani 1 1 d . . . . .
O2F O 0.5796(3) 0.6911(3) 0.40447(15) 0.0242(8) Uani 1 1 d . . . . .
C1F C 0.5837(4) 0.8451(4) 0.3867(2) 0.0249(12) Uani 1 1 d . . . . .
C2F C 0.6216(4) 0.7701(4) 0.4055(2) 0.0274(13) Uani 1 1 d . . . . .
C3F C 0.7096(4) 0.7804(4) 0.4276(2) 0.0307(14) Uani 1 1 d . . . . .
H3F H 0.7354 0.7303 0.4395 0.037 Uiso 1 1 calc R U . . .
C4F C 0.7585(5) 0.8607(4) 0.4325(3) 0.0399(17) Uani 1 1 d . . . . .
H4F H 0.8156 0.8658 0.4498 0.048 Uiso 1 1 calc R U . . .
C5F C 0.7810(6) 1.0164(5) 0.4134(4) 0.059(2) Uani 1 1 d . . . . .
H5F H 0.8390 1.0205 0.4295 0.071 Uiso 1 1 calc R U . . .
C6F C 0.7507(6) 1.0883(5) 0.3911(4) 0.063(3) Uani 1 1 d . . . . .
H6F H 0.7870 1.1425 0.3928 0.076 Uiso 1 1 calc R U . . .
C7F C 0.6667(6) 1.0811(5) 0.3662(3) 0.053(2) Uani 1 1 d . . . . .
H7F H 0.6470 1.1298 0.3496 0.064 Uiso 1 1 calc R U . . .
C8F C 0.6121(5) 1.0047(4) 0.3654(3) 0.0369(16) Uani 1 1 d . . . . .
H8F H 0.5545 1.0022 0.3490 0.044 Uiso 1 1 calc R U . . .
C9F C 0.6391(4) 0.9288(4) 0.3885(3) 0.0340(15) Uani 1 1 d . . . . .
C10F C 0.7259(5) 0.9361(4) 0.4123(3) 0.0407(17) Uani 1 1 d . . . . .
C11F C 0.4929(4) 0.8437(4) 0.3670(2) 0.0266(12) Uani 1 1 d . . . . .
H11F H 0.4738 0.8980 0.3570 0.032 Uiso 1 1 calc R U . . .
N1F N 0.4347(3) 0.7764(3) 0.36142(18) 0.0225(10) Uani 1 1 d . . . . .
C12F C 0.3437(4) 0.7872(4) 0.3407(2) 0.0246(12) Uani 1 1 d . . . . .
C13F C 0.3001(4) 0.8603(4) 0.3718(2) 0.0282(13) Uani 1 1 d . . . . .
H13P H 0.3044 0.8495 0.4080 0.042 Uiso 1 1 calc R U . . .
H13Q H 0.2372 0.8598 0.3605 0.042 Uiso 1 1 calc R U . . .
H13R H 0.3310 0.9178 0.3667 0.042 Uiso 1 1 calc R U . . .
C14F C 0.3453(4) 0.8116(4) 0.2852(2) 0.0275(13) Uani 1 1 d . . . . .
H14R H 0.2841 0.8203 0.2725 0.033 Uiso 1 1 calc R U . . .
H14S H 0.3826 0.8677 0.2834 0.033 Uiso 1 1 calc R U . . .
O14F O 0.3803(3) 0.7437(3) 0.25348(15) 0.0271(9) Uani 1 1 d . . . . .
H14F H 0.4093 0.7651 0.2292 0.041 Uiso 1 1 calc R U . . .
C15F C 0.2865(4) 0.6993(4) 0.3449(2) 0.0257(12) Uani 1 1 d . . . . .
H15K H 0.2653 0.6971 0.3798 0.031 Uiso 1 1 calc R U . . .
H15L H 0.2337 0.6963 0.3210 0.031 Uiso 1 1 calc R U . . .
O15F O 0.3358(3) 0.6264(3) 0.33387(14) 0.0233(8) Uani 1 1 d . . . . .
O11 O 0.7254(3) 0.2250(3) 0.25568(17) 0.0273(9) Uani 1 1 d . . . . .
O21 O 0.8216(3) 0.3410(3) 0.25121(17) 0.0295(9) Uani 1 1 d . . . . .
N1 N 0.8024(3) 0.2578(3) 0.2468(2) 0.0288(11) Uani 1 1 d . . . . .
O31 O 0.8602(3) 0.2102(3) 0.2341(2) 0.0416(12) Uani 1 1 d . . . . .
O12 O 0.3092(3) 0.5538(3) 0.05287(16) 0.0298(9) Uani 1 1 d . . . . .
O22 O 0.3876(3) 0.6825(3) 0.06814(15) 0.0278(9) Uani 1 1 d . . . . .
N2 N 0.3395(4) 0.6277(3) 0.03831(19) 0.0295(11) Uani 1 1 d . . . . .
O32 O 0.3227(4) 0.6449(3) -0.00620(17) 0.0487(14) Uani 1 1 d . . . . .
O13 O 0.2893(3) 0.5689(3) 0.43640(15) 0.0291(9) Uani 1 1 d . . . . .
O23 O 0.3997(3) 0.6743(3) 0.44853(16) 0.0283(9) Uani 1 1 d . . . . .
N3 N 0.3349(4) 0.6279(4) 0.46492(19) 0.0311(12) Uani 1 1 d . . . . .
O33 O 0.3174(4) 0.6414(3) 0.51021(18) 0.0496(14) Uani 1 1 d . . . . .
N10 N 0.3059(4) 0.3030(4) 0.2375(2) 0.0346(12) Uani 1 1 d . . . . .
C10 C 0.2442(5) 0.2550(4) 0.2330(2) 0.0312(14) Uani 1 1 d . . . . .
C20 C 0.1653(5) 0.1925(4) 0.2283(3) 0.0394(16) Uani 1 1 d . . . . .
H20A H 0.1117 0.2247 0.2260 0.059 Uiso 1 1 calc R U . . .
H20B H 0.1634 0.1577 0.2582 0.059 Uiso 1 1 calc R U . . .
H20C H 0.1675 0.1531 0.1975 0.059 Uiso 1 1 calc R U . . .
N20 N 0.6613(4) 0.7148(4) 0.2698(2) 0.0350(13) Uani 1 1 d . . . . .
C30 C 0.7139(4) 0.7718(4) 0.2809(2) 0.0298(13) Uani 1 1 d . . . . .
C40 C 0.7812(5) 0.8448(5) 0.2953(3) 0.0414(17) Uani 1 1 d . . . . .
H40A H 0.7519 0.8993 0.3013 0.062 Uiso 1 1 calc R U . . .
H40B H 0.8222 0.8516 0.2677 0.062 Uiso 1 1 calc R U . . .
H40C H 0.8146 0.8325 0.3264 0.062 Uiso 1 1 calc R U . . .
N30 N 0.5476(7) -0.0490(5) -0.0541(3) 0.086(3) Uani 1 1 d . . . . .
C50 C 0.5532(6) 0.0271(6) -0.0525(3) 0.056(2) Uani 1 1 d . . . . .
C60 C 0.5624(6) 0.1211(5) -0.0496(3) 0.052(2) Uani 1 1 d . . . . .
H60A H 0.5549 0.1416 -0.0838 0.079 Uiso 1 1 calc R U . . .
H60B H 0.6217 0.1425 -0.0348 0.079 Uiso 1 1 calc R U . . .
H60C H 0.5168 0.1439 -0.0281 0.079 Uiso 1 1 calc R U . . .
N40 N 0.3900(8) 0.0898(6) 0.4440(3) 0.090(3) Uani 1 1 d . . . . .
C70 C 0.4573(9) 0.1039(5) 0.4661(3) 0.070(3) Uani 1 1 d . . . . .
C80 C 0.5454(8) 0.1235(6) 0.4919(3) 0.072(3) Uani 1 1 d . . . . .
H80A H 0.5915 0.1156 0.4673 0.108 Uiso 1 1 calc R U . . .
H80B H 0.5525 0.0836 0.5190 0.108 Uiso 1 1 calc R U . . .
H80C H 0.5513 0.1846 0.5065 0.108 Uiso 1 1 calc R U . . .
O1G O 0.7711(6) 0.0702(6) -0.0008(4) 0.105(3) Uani 1 1 d D . . . .
C1G C 0.7665(9) 0.0098(8) 0.0329(6) 0.103(4) Uani 1 1 d . . . . .
H1G1 H 0.7843 0.0433 0.0658 0.123 Uiso 1 1 calc R U . . .
H1G2 H 0.8163 -0.0265 0.0253 0.123 Uiso 1 1 calc R U . . .
C2G C 0.6981(10) -0.0506(9) 0.0445(5) 0.112(5) Uani 1 1 d . . . . .
H2G1 H 0.7192 -0.0858 0.0716 0.169 Uiso 1 1 calc R U . . .
H2G2 H 0.6791 -0.0894 0.0142 0.169 Uiso 1 1 calc R U . . .
H2G3 H 0.6477 -0.0192 0.0561 0.169 Uiso 1 1 calc R U . . .
C3G C 0.8471(14) 0.1319(14) -0.0095(11) 0.093 Uiso 0.5 1 d D U P A 3
H3G1 H 0.8704 0.0958 -0.0377 0.111 Uiso 0.5 1 calc R U P A 3
H3G2 H 0.8843 0.1190 0.0206 0.111 Uiso 0.5 1 calc R U P A 3
C4G C 0.9018(19) 0.2227(15) -0.0198(12) 0.121(7) Uiso 0.5 1 d D . P A 3
H4G1 H 0.9543 0.2328 0.0039 0.182 Uiso 0.5 1 calc R U P A 3
H4G2 H 0.8638 0.2713 -0.0149 0.182 Uiso 0.5 1 calc R U P A 3
H4G3 H 0.9211 0.2197 -0.0548 0.182 Uiso 0.5 1 calc R U P A 3
C3H C 0.8251(16) 0.1500(13) 0.0079(9) 0.093 Uiso 0.5 1 d D U P A 4
H3H1 H 0.8877 0.1376 0.0150 0.111 Uiso 0.5 1 calc R U P A 4
H3H2 H 0.8053 0.1840 0.0381 0.111 Uiso 0.5 1 calc R U P A 4
C4H C 0.819(2) 0.2053(18) -0.0396(10) 0.121(7) Uiso 0.5 1 d D . P A 4
H4H1 H 0.8681 0.2517 -0.0374 0.182 Uiso 0.5 1 calc R U P A 4
H4H2 H 0.7619 0.2322 -0.0406 0.182 Uiso 0.5 1 calc R U P A 4
H4H3 H 0.8223 0.1668 -0.0705 0.182 Uiso 0.5 1 calc R U P A 4
O1I O 0.9038(15) 0.6143(14) 0.0472(8) 0.122(5) Uiso 0.5 1 d D . P B 1
C1I C 0.8999(18) 0.6880(15) 0.0229(10) 0.093(6) Uiso 0.5 1 d D . P B 1
H1I1 H 0.8365 0.6943 0.0137 0.112 Uiso 0.5 1 calc R U P B 1
H1I2 H 0.9305 0.6796 -0.0093 0.112 Uiso 0.5 1 calc R U P B 1
C2I C 0.938(2) 0.7720(17) 0.0491(11) 0.120(7) Uiso 0.5 1 d D . P B 1
H2I1 H 0.9302 0.8200 0.0269 0.180 Uiso 0.5 1 calc R U P B 1
H2I2 H 1.0015 0.7686 0.0573 0.180 Uiso 0.5 1 calc R U P B 1
H2I3 H 0.9071 0.7832 0.0805 0.180 Uiso 0.5 1 calc R U P B 1
C3I C 0.887(2) 0.5243(14) 0.0279(10) 0.099(6) Uiso 0.5 1 d D . P B 1
H3I1 H 0.9320 0.5143 0.0025 0.119 Uiso 0.5 1 calc R U P B 1
H3I2 H 0.8285 0.5200 0.0087 0.119 Uiso 0.5 1 calc R U P B 1
C4I C 0.885(2) 0.4408(15) 0.0624(10) 0.091(5) Uiso 0.5 1 d D . P B 1
H4I1 H 0.8658 0.3868 0.0411 0.137 Uiso 0.5 1 calc R U P B 1
H4I2 H 0.8426 0.4487 0.0893 0.137 Uiso 0.5 1 calc R U P B 1
H4I3 H 0.9444 0.4362 0.0779 0.137 Uiso 0.5 1 calc R U P B 1
O1J O 0.8912(16) 0.5570(14) 0.0503(8) 0.122(5) Uiso 0.5 1 d D . P C 2
C1J C 0.8847(18) 0.6142(15) 0.0111(9) 0.093(6) Uiso 0.5 1 d D . P C 2
H1J1 H 0.8332 0.5960 -0.0131 0.112 Uiso 0.5 1 calc R U P C 2
H1J2 H 0.9400 0.6204 -0.0077 0.112 Uiso 0.5 1 calc R U P C 2
C2J C 0.870(2) 0.7019(17) 0.0456(12) 0.120(7) Uiso 0.5 1 d D . P C 2
H2J1 H 0.8675 0.7516 0.0241 0.180 Uiso 0.5 1 calc R U P C 2
H2J2 H 0.9197 0.7143 0.0711 0.180 Uiso 0.5 1 calc R U P C 2
H2J3 H 0.8140 0.6934 0.0628 0.180 Uiso 0.5 1 calc R U P C 2
C3J C 0.879(2) 0.4679(15) 0.0332(10) 0.099(6) Uiso 0.5 1 d D . P C 2
H3J1 H 0.9243 0.4579 0.0081 0.119 Uiso 0.5 1 calc R U P C 2
H3J2 H 0.8201 0.4594 0.0142 0.119 Uiso 0.5 1 calc R U P C 2
C4J C 0.8811(18) 0.3950(16) 0.0681(10) 0.091(5) Uiso 0.5 1 d D . P C 2
H4J1 H 0.8921 0.3930 0.1049 0.137 Uiso 0.5 1 d R U P C 2
H4J2 H 0.9259 0.3636 0.0502 0.137 Uiso 0.5 1 d R U P C 2
H4J3 H 0.8215 0.3667 0.0580 0.137 Uiso 0.5 1 d R U P C 2
O1W O 0.9492(7) 0.4190(6) 0.1866(5) 0.171(6) Uani 1 1 d . . . . .
H1W H 0.9060 0.4480 0.1963 0.256 Uiso 1 1 d R U . . .
H2W H 0.9476 0.3681 0.1989 0.256 Uiso 1 1 d R U . . .
O2W O 0.9389(12) 0.1636(12) -0.1009(8) 0.120(6) Uiso 0.5 1 d . . P D 4
H3W H 0.9165 0.1862 -0.0708 0.179 Uiso 0.5 1 d R U P D 4
H4W H 0.9047 0.1893 -0.1221 0.179 Uiso 0.5 1 d R U P D 4
N1X N 0.8553(15) 0.2678(13) 0.5343(8) 0.103(7) Uiso 0.5 1 d D . P E 5
C1X C 0.875(2) 0.3371(14) 0.5494(12) 0.120(10) Uiso 0.5 1 d D . P E 5
C2X C 0.9114(16) 0.4323(14) 0.5661(9) 0.091(7) Uiso 0.5 1 d D . P E 5
H2X1 H 0.9765 0.4374 0.5655 0.136 Uiso 0.5 1 calc R U P E 5
H2X2 H 0.8938 0.4475 0.6007 0.136 Uiso 0.5 1 calc R U P E 5
H2X3 H 0.8869 0.4726 0.5429 0.136 Uiso 0.5 1 calc R U P E 5
N2X N 0.8965(13) 0.6565(12) 0.4764(7) 0.081(5) Uiso 0.5 1 d D . P F 6
C3X C 0.8941(14) 0.6085(12) 0.5066(7) 0.072(5) Uiso 0.5 1 d D . P F 6
C4X C 0.9047(10) 0.5333(10) 0.5403(6) 0.045(4) Uiso 0.5 1 d D . P F 6
H4X1 H 0.9218 0.4819 0.5199 0.068 Uiso 0.5 1 calc R U P F 6
H4X2 H 0.8482 0.5181 0.5558 0.068 Uiso 0.5 1 calc R U P F 6
H4X3 H 0.9512 0.5513 0.5671 0.068 Uiso 0.5 1 calc R U P F 6
N3X N 1.013(3) 0.813(3) 0.524(2) 0.26(2) Uiso 0.5 1 d D . P G 7
C5X C 1.042(3) 0.752(3) 0.5098(19) 0.197(19) Uiso 0.5 1 d D . P G 7
C6X C 0.971(3) 0.680(3) 0.4885(17) 0.190(18) Uiso 0.5 1 d D . P G 7
H6X1 H 0.9124 0.7035 0.4879 0.285 Uiso 0.5 1 calc R U P G 7
H6X2 H 0.9704 0.6303 0.5101 0.285 Uiso 0.5 1 calc R U P G 7
H6X3 H 0.9849 0.6601 0.4539 0.285 Uiso 0.5 1 calc R U P G 7
N4X N 1.004(3) 1.0514(16) 0.4965(16) 0.089(9) Uiso 0.25 1 d D . P H -8
C7X C 1.014(2) 0.9809(16) 0.4910(12) 0.045(8) Uiso 0.25 1 d D . P H -8
C8X C 1.033(3) 0.8872(18) 0.4985(18) 0.089(9) Uiso 0.25 1 d D . P H -8
H8X1 H 0.9931 0.8454 0.4764 0.133 Uiso 0.25 1 d R U P H -8
H8X2 H 1.0303 0.8711 0.5338 0.133 Uiso 0.25 1 d R U P H -8
H8X3 H 1.0941 0.8854 0.4877 0.133 Uiso 0.25 1 d R U P H -8

loop_
_atom_site_aniso_label
_atom_site_aniso_U_11
_atom_site_aniso_U_22
_atom_site_aniso_U_33
_atom_site_aniso_U_23
_atom_site_aniso_U_13
_atom_site_aniso_U_12
Er1 0.02176(12) 0.01964(12) 0.01911(12) 0.00526(9) 0.00255(10) 0.00038(9)
Er2 0.02281(12) 0.01953(12) 0.01931(12) 0.00476(9) 0.00453(10) 0.00110(9)
Er3 0.02364(13) 0.02050(12) 0.01695(12) 0.00525(9) 0.00409(9) 0.00160(9)
Ni1 0.0230(4) 0.0194(3) 0.0246(4) 0.0049(3) 0.0033(3) 0.0016(3)
Ni2 0.0213(4) 0.0222(4) 0.0254(4) 0.0053(3) 0.0031(3) 0.0008(3)
Ni3 0.0245(4) 0.0216(4) 0.0181(3) 0.0046(3) 0.0042(3) 0.0011(3)
Ni4 0.0271(4) 0.0199(3) 0.0187(3) 0.0060(3) 0.0054(3) 0.0018(3)
Ni5 0.0231(4) 0.0220(4) 0.0177(3) 0.0053(3) 0.0031(3) -0.0007(3)
Ni6 0.0243(4) 0.0207(3) 0.0181(3) 0.0039(3) 0.0033(3) -0.0005(3)
O1 0.027(2) 0.0188(19) 0.022(2) 0.0036(16) 0.0079(17) 0.0006(15)
O2 0.0231(19) 0.0162(18) 0.0210(19) 0.0056(15) 0.0015(16) 0.0013(14)
O3 0.0196(19) 0.026(2) 0.0190(19) 0.0053(16) 0.0032(15) -0.0010(15)
O4 0.028(2) 0.0207(19) 0.0134(17) 0.0048(15) 0.0037(16) -0.0012(15)
O5 0.0212(19) 0.0200(19) 0.0194(19) 0.0037(15) 0.0015(15) -0.0012(15)
O6 0.0228(19) 0.0177(18) 0.022(2) 0.0063(15) 0.0015(16) -0.0008(15)
O2A 0.026(2) 0.022(2) 0.029(2) 0.0061(17) 0.0029(18) 0.0015(16)
C1A 0.035(3) 0.013(3) 0.033(3) 0.004(2) 0.007(3) 0.003(2)
C2A 0.031(3) 0.015(3) 0.035(3) 0.009(2) 0.004(3) 0.004(2)
C3A 0.035(3) 0.020(3) 0.032(3) 0.006(2) 0.006(3) 0.000(2)
C4A 0.039(4) 0.025(3) 0.041(4) 0.011(3) 0.007(3) 0.002(3)
C5A 0.033(4) 0.032(4) 0.056(5) 0.017(3) 0.002(3) -0.003(3)
C6A 0.036(4) 0.040(4) 0.051(5) 0.010(3) -0.004(3) -0.011(3)
C7A 0.044(4) 0.037(4) 0.049(4) 0.010(3) -0.004(4) -0.004(3)
C8A 0.034(3) 0.033(3) 0.032(3) 0.004(3) -0.001(3) -0.003(3)
C9A 0.029(3) 0.017(3) 0.041(4) 0.005(3) -0.001(3) 0.003(2)
C10A 0.031(3) 0.024(3) 0.041(4) 0.007(3) 0.003(3) 0.004(2)
C11A 0.028(3) 0.019(3) 0.027(3) -0.001(2) 0.007(2) 0.003(2)
N1A 0.030(3) 0.021(2) 0.030(3) 0.002(2) 0.006(2) 0.0044(19)
C12A 0.030(3) 0.025(3) 0.024(3) 0.003(2) 0.009(2) 0.006(2)
C13A 0.038(4) 0.029(3) 0.037(4) 0.004(3) 0.010(3) 0.008(3)
C14A 0.033(3) 0.025(3) 0.022(3) 0.000(2) 0.003(2) 0.001(2)
O14A 0.025(2) 0.026(2) 0.028(2) 0.0041(17) 0.0011(18) 0.0030(16)
C15A 0.025(3) 0.030(3) 0.024(3) 0.007(2) 0.009(2) 0.003(2)
O15A 0.024(2) 0.0189(19) 0.026(2) 0.0024(16) 0.0070(17) 0.0007(15)
O2B 0.026(2) 0.027(2) 0.028(2) 0.0038(18) 0.0079(18) -0.0021(16)
C1B 0.026(3) 0.028(3) 0.036(3) 0.006(3) 0.008(3) -0.003(2)
C2B 0.025(3) 0.030(3) 0.036(3) 0.010(3) 0.006(3) 0.002(2)
C3B 0.029(3) 0.035(3) 0.034(3) 0.008(3) 0.013(3) 0.003(3)
C4B 0.028(3) 0.029(3) 0.047(4) 0.011(3) 0.011(3) 0.001(2)
C5B 0.031(4) 0.033(4) 0.061(5) 0.013(3) 0.008(3) -0.005(3)
C6B 0.047(4) 0.035(4) 0.059(5) 0.006(4) -0.003(4) -0.017(3)
C7B 0.057(5) 0.052(5) 0.050(5) 0.011(4) -0.009(4) -0.022(4)
C8B 0.050(5) 0.044(4) 0.055(5) 0.013(4) -0.010(4) -0.013(4)
C9B 0.028(3) 0.033(4) 0.046(4) 0.010(3) 0.004(3) -0.004(3)
C10B 0.025(3) 0.031(3) 0.050(4) 0.010(3) 0.007(3) -0.002(2)
C11B 0.026(3) 0.034(3) 0.035(3) 0.008(3) -0.001(3) 0.000(3)
N1B 0.022(2) 0.026(3) 0.030(3) 0.008(2) 0.002(2) -0.0001(19)
C12B 0.019(3) 0.032(3) 0.027(3) 0.009(2) 0.004(2) 0.006(2)
C13B 0.030(3) 0.034(3) 0.030(3) 0.005(3) -0.002(3) 0.006(3)
C14B 0.026(3) 0.023(3) 0.028(3) 0.001(2) -0.001(2) 0.000(2)
O14B 0.025(2) 0.030(2) 0.027(2) 0.0047(18) -0.0032(18) 0.0018(17)
C15B 0.032(3) 0.028(3) 0.023(3) 0.006(2) -0.001(3) 0.007(2)
O15B 0.025(2) 0.022(2) 0.023(2) 0.0062(16) 0.0009(17) 0.0040(16)
O2C 0.027(2) 0.025(2) 0.021(2) 0.0050(16) 0.0056(17) -0.0009(16)
C1C 0.030(3) 0.025(3) 0.026(3) 0.004(2) 0.002(3) 0.000(2)
C2C 0.031(3) 0.026(3) 0.022(3) 0.005(2) 0.001(2) -0.002(2)
C3C 0.032(3) 0.028(3) 0.027(3) 0.001(3) -0.002(3) -0.001(2)
C4C 0.039(4) 0.029(3) 0.034(4) 0.002(3) 0.001(3) -0.009(3)
C5C 0.049(5) 0.039(4) 0.059(5) -0.002(4) 0.018(4) -0.016(3)
C6C 0.049(5) 0.050(5) 0.077(6) -0.008(5) 0.022(5) -0.021(4)
C7C 0.042(5) 0.052(5) 0.094(7) -0.010(5) 0.033(5) -0.008(4)
C8C 0.031(4) 0.045(4) 0.064(5) 0.003(4) 0.015(4) -0.005(3)
C9C 0.030(3) 0.038(4) 0.031(3) 0.008(3) 0.008(3) -0.005(3)
C10C 0.035(4) 0.033(4) 0.038(4) 0.006(3) -0.001(3) -0.006(3)
C11C 0.029(3) 0.033(3) 0.023(3) 0.008(3) 0.006(2) 0.006(2)
N1C 0.027(3) 0.030(3) 0.021(2) 0.006(2) 0.002(2) 0.002(2)
C12C 0.026(3) 0.036(3) 0.019(3) 0.007(2) 0.006(2) 0.006(2)
C13C 0.029(3) 0.042(4) 0.028(3) 0.006(3) 0.005(3) 0.010(3)
C14C 0.024(3) 0.041(4) 0.018(3) 0.011(3) 0.000(2) 0.002(2)
O14C 0.024(2) 0.037(2) 0.021(2) 0.0088(18) 0.0055(17) 0.0023(17)
C15C 0.033(3) 0.028(3) 0.020(3) 0.006(2) 0.001(2) 0.008(2)
O15C 0.024(2) 0.025(2) 0.0189(19) 0.0084(16) 0.0053(16) 0.0046(15)
O2D 0.029(2) 0.020(2) 0.026(2) 0.0050(16) 0.0055(17) 0.0002(16)
C1D 0.034(3) 0.016(3) 0.029(3) 0.007(2) 0.010(3) 0.003(2)
C2D 0.029(3) 0.027(3) 0.019(3) 0.011(2) 0.000(2) 0.004(2)
C3D 0.032(3) 0.024(3) 0.032(3) 0.006(3) 0.005(3) 0.004(2)
C4D 0.042(4) 0.019(3) 0.035(3) 0.005(3) 0.005(3) 0.009(3)
C5D 0.033(3) 0.023(3) 0.046(4) 0.002(3) 0.000(3) 0.002(2)
C6D 0.040(4) 0.027(3) 0.053(4) 0.006(3) -0.001(3) 0.000(3)
C7D 0.023(3) 0.035(4) 0.053(4) 0.003(3) 0.007(3) 0.005(3)
C8D 0.036(4) 0.027(3) 0.048(4) -0.001(3) 0.009(3) 0.002(3)
C9D 0.035(3) 0.024(3) 0.029(3) 0.006(3) 0.004(3) 0.002(2)
C10D 0.035(3) 0.019(3) 0.038(4) 0.010(3) 0.003(3) 0.002(2)
C11D 0.030(3) 0.027(3) 0.029(3) 0.007(3) 0.008(3) -0.001(2)
N1D 0.030(3) 0.020(2) 0.021(2) 0.0053(19) 0.006(2) 0.0031(19)
C12D 0.031(3) 0.022(3) 0.019(3) 0.004(2) 0.005(2) 0.001(2)
C13D 0.032(3) 0.034(3) 0.022(3) 0.007(3) 0.008(3) -0.002(3)
C14D 0.029(3) 0.024(3) 0.022(3) 0.006(2) 0.006(2) 0.005(2)
O14D 0.025(2) 0.028(2) 0.027(2) 0.0077(18) 0.0050(17) 0.0010(16)
C15D 0.028(3) 0.023(3) 0.016(3) 0.002(2) 0.007(2) 0.000(2)
O15D 0.025(2) 0.0200(19) 0.0197(19) 0.0047(15) 0.0064(16) 0.0029(15)
O2E 0.026(2) 0.029(2) 0.023(2) 0.0086(17) -0.0002(17) -0.0002(16)
C1E 0.031(3) 0.028(3) 0.024(3) 0.003(2) 0.004(3) 0.002(2)
C2E 0.028(3) 0.027(3) 0.020(3) 0.002(2) 0.003(2) -0.002(2)
C3E 0.028(3) 0.031(3) 0.028(3) -0.001(3) -0.002(3) 0.002(2)
C4E 0.021(3) 0.039(4) 0.045(4) 0.004(3) -0.003(3) 0.002(3)
C5E 0.037(4) 0.041(4) 0.069(6) 0.006(4) -0.008(4) -0.011(3)
C6E 0.041(4) 0.034(4) 0.109(8) 0.012(5) -0.012(5) -0.011(3)
C7E 0.062(6) 0.038(4) 0.099(8) 0.027(5) -0.019(5) -0.019(4)
C8E 0.031(4) 0.037(4) 0.073(6) 0.016(4) -0.013(4) -0.006(3)
C9E 0.027(3) 0.024(3) 0.045(4) 0.002(3) 0.001(3) 0.003(2)
C10E 0.031(3) 0.032(3) 0.044(4) 0.001(3) -0.003(3) -0.009(3)
C11E 0.034(3) 0.023(3) 0.024(3) 0.005(2) 0.005(3) -0.004(2)
N1E 0.022(2) 0.028(3) 0.022(2) 0.004(2) 0.002(2) 0.0008(19)
C12E 0.030(3) 0.025(3) 0.015(3) 0.006(2) -0.001(2) -0.002(2)
C13E 0.033(3) 0.029(3) 0.023(3) 0.011(2) 0.002(3) -0.001(2)
C14E 0.030(3) 0.024(3) 0.021(3) 0.008(2) 0.002(2) -0.004(2)
O14E 0.036(2) 0.021(2) 0.022(2) 0.0050(16) 0.0058(18) 0.0001(17)
C15E 0.032(3) 0.026(3) 0.016(3) 0.009(2) 0.005(2) 0.000(2)
O15E 0.0192(19) 0.023(2) 0.022(2) 0.0075(16) 0.0037(16) 0.0005(15)
O2F 0.025(2) 0.023(2) 0.024(2) 0.0052(17) 0.0021(17) -0.0012(16)
C1F 0.028(3) 0.023(3) 0.024(3) 0.004(2) 0.005(2) 0.001(2)
C2F 0.034(3) 0.023(3) 0.025(3) 0.005(2) 0.001(3) -0.004(2)
C3F 0.031(3) 0.031(3) 0.031(3) 0.016(3) -0.001(3) -0.004(2)
C4F 0.037(4) 0.034(4) 0.047(4) 0.015(3) -0.012(3) -0.006(3)
C5F 0.044(5) 0.040(4) 0.091(7) 0.025(4) -0.022(5) -0.014(3)
C6F 0.056(5) 0.035(4) 0.095(7) 0.028(4) -0.019(5) -0.017(4)
C7F 0.058(5) 0.030(4) 0.071(6) 0.022(4) -0.006(4) -0.006(3)
C8F 0.038(4) 0.028(3) 0.043(4) 0.010(3) -0.005(3) -0.005(3)
C9F 0.033(3) 0.030(3) 0.038(4) 0.009(3) -0.006(3) -0.004(3)
C10F 0.042(4) 0.029(3) 0.049(4) 0.011(3) -0.010(3) -0.010(3)
C11F 0.036(3) 0.022(3) 0.023(3) 0.006(2) 0.002(3) 0.006(2)
N1F 0.028(3) 0.021(2) 0.019(2) 0.0046(19) 0.003(2) 0.0013(19)
C12F 0.029(3) 0.024(3) 0.022(3) 0.006(2) 0.002(2) 0.004(2)
C13F 0.035(3) 0.024(3) 0.027(3) 0.004(2) 0.005(3) 0.005(2)
C14F 0.034(3) 0.025(3) 0.024(3) 0.006(2) 0.002(3) 0.005(2)
O14F 0.036(2) 0.023(2) 0.023(2) 0.0057(17) 0.0074(18) 0.0052(17)
C15F 0.030(3) 0.028(3) 0.020(3) 0.006(2) 0.005(2) 0.002(2)
O15F 0.030(2) 0.023(2) 0.0178(19) 0.0060(16) 0.0062(17) 0.0029(16)
O11 0.023(2) 0.022(2) 0.037(2) 0.0054(18) 0.0009(18) 0.0033(16)
O21 0.027(2) 0.021(2) 0.041(3) 0.0032(19) 0.0028(19) 0.0029(16)
N1 0.027(3) 0.027(3) 0.032(3) 0.001(2) 0.000(2) 0.005(2)
O31 0.027(2) 0.032(3) 0.065(3) -0.007(2) 0.005(2) 0.0072(19)
O12 0.037(2) 0.030(2) 0.023(2) 0.0084(18) 0.0052(19) -0.0013(18)
O22 0.034(2) 0.026(2) 0.022(2) 0.0055(17) 0.0025(18) -0.0019(17)
N2 0.037(3) 0.029(3) 0.023(3) 0.002(2) 0.007(2) 0.005(2)
O32 0.075(4) 0.047(3) 0.022(2) 0.019(2) -0.007(2) -0.013(3)
O13 0.033(2) 0.032(2) 0.021(2) 0.0036(18) 0.0058(18) -0.0029(18)
O23 0.036(2) 0.025(2) 0.023(2) 0.0039(17) 0.0047(18) -0.0031(17)
N3 0.041(3) 0.034(3) 0.018(2) 0.003(2) 0.003(2) 0.003(2)
O33 0.076(4) 0.047(3) 0.024(2) -0.002(2) 0.022(3) -0.012(3)
N10 0.039(3) 0.030(3) 0.035(3) 0.003(2) 0.004(3) 0.001(2)
C10 0.039(4) 0.025(3) 0.030(3) 0.005(3) 0.003(3) 0.004(3)
C20 0.038(4) 0.032(4) 0.047(4) 0.007(3) 0.005(3) -0.006(3)
N20 0.040(3) 0.029(3) 0.035(3) 0.007(2) 0.004(3) -0.006(2)
C30 0.038(3) 0.021(3) 0.032(3) 0.006(3) 0.006(3) 0.006(3)
C40 0.037(4) 0.035(4) 0.050(4) 0.006(3) -0.005(3) -0.009(3)
N30 0.140(8) 0.042(4) 0.071(6) -0.010(4) 0.053(6) -0.020(5)
C50 0.074(6) 0.048(5) 0.044(5) 0.005(4) 0.013(4) -0.009(4)
C60 0.074(6) 0.038(4) 0.045(5) 0.013(4) -0.003(4) 0.000(4)
N40 0.156(10) 0.064(6) 0.044(5) 0.016(4) -0.002(6) -0.027(6)
C70 0.147(11) 0.029(4) 0.033(4) 0.009(3) -0.011(6) -0.006(5)
C80 0.128(9) 0.038(5) 0.047(5) -0.001(4) -0.013(6) -0.005(5)
O1G 0.117(7) 0.074(6) 0.117(7) -0.010(5) -0.006(6) -0.003(5)
C1G 0.125(11) 0.059(7) 0.127(12) -0.015(8) 0.042(10) 0.024(7)
C2G 0.132(12) 0.106(11) 0.108(11) 0.023(9) 0.047(10) 0.029(9)
O1W 0.179(10) 0.078(6) 0.280(15) 0.048(8) 0.177(11) 0.037(6)

loop_
_atom_type_symbol
_atom_type_description
_atom_type_scat_dispersion_real
_atom_type_scat_dispersion_imag
_atom_type_scat_source
C C 0.0033 0.0016 'International Tables Vol C Tables 4.2.6.8 and 6.1.1.4'
H H 0.0000 0.0000 'International Tables Vol C Tables 4.2.6.8 and 6.1.1.4'
N N 0.0061 0.0033 'International Tables Vol C Tables 4.2.6.8 and 6.1.1.4'
O O 0.0106 0.0060 'International Tables Vol C Tables 4.2.6.8 and 6.1.1.4'
Ni Ni 0.3393 1.1124 'International Tables Vol C Tables 4.2.6.8 and 6.1.1.4'
Er Er -0.2586 4.9576 'International Tables Vol C Tables 4.2.6.8 and 6.1.1.4'

loop_
_geom_angle_atom_site_label_1
_geom_angle_atom_site_label_2
_geom_angle_atom_site_label_3
_geom_angle
O6 Er1 O1 113.48(14)
O6 Er1 O15E 70.46(13)
O1 Er1 O15E 138.71(13)
O6 Er1 O14E 145.88(14)
O1 Er1 O14E 81.66(14)
O15E Er1 O14E 78.24(14)
O6 Er1 O15B 139.10(13)
O1 Er1 O15B 70.55(14)
O15E Er1 O15B 134.99(13)
O14E Er1 O15B 73.94(14)
O6 Er1 O14B 82.13(14)
O1 Er1 O14B 145.54(14)
O15E Er1 O14B 74.63(14)
O14E Er1 O14B 102.68(14)
O15B Er1 O14B 77.81(14)
O6 Er1 O5 70.20(13)
O1 Er1 O5 74.05(14)
O15E Er1 O5 69.04(13)
O14E Er1 O5 86.39(14)
O15B Er1 O5 141.43(13)
O14B Er1 O5 139.83(14)
O6 Er1 O2 74.05(13)
O1 Er1 O2 70.90(13)
O15E Er1 O2 141.20(13)
O14E Er1 O2 139.52(14)
O15B Er1 O2 69.20(13)
O14B Er1 O2 85.56(14)
O5 Er1 O2 112.71(13)
O3 Er2 O2 113.49(13)
O3 Er2 O15D 70.44(13)
O2 Er2 O15D 137.73(13)
O3 Er2 O14A 84.22(14)
O2 Er2 O14A 145.96(13)
O15D Er2 O14A 74.56(14)
O3 Er2 O15A 138.07(13)
O2 Er2 O15A 70.15(14)
O15D Er2 O15A 136.67(13)
O14A Er2 O15A 77.38(14)
O3 Er2 O14D 146.27(14)
O2 Er2 O14D 81.80(14)
O15D Er2 O14D 78.23(14)
O14A Er2 O14D 99.50(14)
O15A Er2 O14D 74.62(13)
O3 Er2 O1 73.40(14)
O2 Er2 O1 70.77(13)
O15D Er2 O1 141.21(13)
O14A Er2 O1 88.41(14)
O15A Er2 O1 68.79(13)
O14D Er2 O1 139.81(14)
O3 Er2 O4 69.55(14)
O2 Er2 O4 73.80(13)
O15D Er2 O4 68.61(13)
O14A Er2 O4 140.06(14)
O15A Er2 O4 141.64(13)
O14D Er2 O4 87.84(13)
O1 Er2 O4 110.93(13)
O4 Er3 O5 113.12(13)
O4 Er3 O14C 145.74(14)
O5 Er3 O14C 82.71(14)
O4 Er3 O15C 70.76(13)
O5 Er3 O15C 138.18(13)
O14C Er3 O15C 77.41(13)
O4 Er3 O6 72.98(13)
O5 Er3 O6 70.05(13)
O14C Er3 O6 140.70(13)
O15C Er3 O6 141.24(13)
O4 Er3 O14F 83.60(14)
O5 Er3 O14F 144.99(14)
O14C Er3 O14F 100.64(15)
O15C Er3 O14F 75.47(14)
O6 Er3 O14F 87.44(14)
O4 Er3 O3 69.86(13)
O5 Er3 O3 74.14(13)
O14C Er3 O3 87.13(14)
O15C Er3 O3 68.50(13)
O6 Er3 O3 110.79(13)
O14F Er3 O3 140.48(14)
O4 Er3 O15F 137.45(14)
O5 Er3 O15F 70.09(13)
O14C Er3 O15F 75.74(14)
O15C Er3 O15F 136.77(14)
O6 Er3 O15F 68.72(14)
O14F Er3 O15F 76.96(14)
O3 Er3 O15F 141.84(13)
N1A Ni1 O2A 92.50(19)
N1A Ni1 O1 97.15(19)
O2A Ni1 O1 92.87(16)
N1A Ni1 O15B 172.87(18)
O2A Ni1 O15B 94.56(16)
O1 Ni1 O15B 81.51(16)
N1A Ni1 O15A 81.17(18)
O2A Ni1 O15A 170.20(17)
O1 Ni1 O15A 80.60(15)
O15B Ni1 O15A 91.70(15)
N1A Ni1 O11 90.89(19)
O2A Ni1 O11 93.60(16)
O1 Ni1 O11 169.45(16)
O15B Ni1 O11 89.67(16)
O15A Ni1 O11 93.97(16)
N1B Ni2 O2B 92.40(19)
N1B Ni2 O2 100.71(18)
O2B Ni2 O2 93.64(16)
N1B Ni2 O15B 81.93(18)
O2B Ni2 O15B 171.08(16)
O2 Ni2 O15B 80.74(15)
N1B Ni2 O15A 172.90(18)
O2B Ni2 O15A 94.37(16)
O2 Ni2 O15A 81.02(15)
O15B Ni2 O15A 91.60(15)
N1B Ni2 O21 88.97(19)
O2B Ni2 O21 92.64(17)
O2 Ni2 O21 168.22(16)
O15B Ni2 O21 94.13(16)
O15A Ni2 O21 88.58(16)
O2C Ni3 N1C 92.35(19)
O2C Ni3 O3 92.21(16)
N1C Ni3 O3 98.44(18)
O2C Ni3 O15D 93.41(16)
N1C Ni3 O15D 174.24(19)
O3 Ni3 O15D 81.09(15)
O2C Ni3 O15C 169.67(15)
N1C Ni3 O15C 82.45(18)
O3 Ni3 O15C 79.81(15)
O15D Ni3 O15C 91.83(15)
O2C Ni3 O12 94.09(17)
N1C Ni3 O12 91.01(18)
O3 Ni3 O12 168.41(16)
O15D Ni3 O12 88.83(16)
O15C Ni3 O12 94.91(16)
N1D Ni4 O2D 92.44(18)
N1D Ni4 O4 96.14(18)
O2D Ni4 O4 93.25(16)
N1D Ni4 O15C 172.40(18)
O2D Ni4 O15C 94.88(16)
O4 Ni4 O15C 81.44(15)
N1D Ni4 O15D 80.67(17)
O2D Ni4 O15D 169.56(17)
O4 Ni4 O15D 79.82(15)
O15C Ni4 O15D 91.80(15)
N1D Ni4 O22 91.39(18)
O2D Ni4 O22 94.96(17)
O4 Ni4 O22 168.61(15)
O15C Ni4 O22 89.99(16)
O15D Ni4 O22 93.04(16)
N1E Ni5 O2E 92.73(18)
N1E Ni5 O5 98.25(18)
O2E Ni5 O5 93.61(16)
N1E Ni5 O15F 173.99(18)
O2E Ni5 O15F 93.28(16)
O5 Ni5 O15F 81.35(15)
N1E Ni5 O15E 81.82(17)
O2E Ni5 O15E 171.01(17)
O5 Ni5 O15E 80.19(15)
O15F Ni5 O15E 92.21(16)
N1E Ni5 O13 89.32(18)
O2E Ni5 O13 95.69(17)
O5 Ni5 O13 167.71(15)
O15F Ni5 O13 90.10(16)
O15E Ni5 O13 91.41(16)
O2F Ni6 N1F 92.12(18)
O2F Ni6 O6 91.43(16)
N1F Ni6 O6 100.30(17)
O2F Ni6 O15F 168.21(16)
N1F Ni6 O15F 81.44(18)
O6 Ni6 O15F 80.11(15)
O2F Ni6 O15E 95.85(16)
N1F Ni6 O15E 171.99(18)
O6 Ni6 O15E 80.32(15)
O15F Ni6 O15E 90.84(15)
O2F Ni6 O23 93.32(17)
N1F Ni6 O23 89.68(18)
O6 Ni6 O23 168.77(15)
O15F Ni6 O23 96.49(16)
O15E Ni6 O23 89.08(15)
Ni1 O1 Er1 104.69(17)
Ni1 O1 Er2 105.70(16)
Er1 O1 Er2 102.21(14)
Ni1 O1 H1 114.3
Er1 O1 H1 114.3
Er2 O1 H1 114.3
Ni2 O2 Er2 105.24(16)
Ni2 O2 Er1 105.09(15)
Er2 O2 Er1 102.13(14)
Ni2 O2 H2 114.4
Er2 O2 H2 114.4
Er1 O2 H2 114.4
Ni3 O3 Er2 104.59(16)
Ni3 O3 Er3 106.28(17)
Er2 O3 Er3 103.45(15)
Ni3 O3 H3 113.8
Er2 O3 H3 113.8
Er3 O3 H3 113.8
Ni4 O4 Er3 104.55(17)
Ni4 O4 Er2 105.80(16)
Er3 O4 Er2 103.40(14)
Ni4 O4 H4 114.0
Er3 O4 H4 114.0
Er2 O4 H4 114.0
Ni5 O5 Er3 104.96(16)
Ni5 O5 Er1 105.30(16)
Er3 O5 Er1 102.69(14)
Ni5 O5 H5 114.2
Er3 O5 H5 114.2
Er1 O5 H5 114.2
Ni6 O6 Er1 105.46(16)
Ni6 O6 Er3 106.23(16)
Er1 O6 Er3 103.01(14)
Ni6 O6 H6 113.7
Er1 O6 H6 113.7
Er3 O6 H6 113.7
C2A O2A Ni1 123.1(4)
C2A C1A C9A 120.4(5)
C2A C1A C11A 123.2(5)
C9A C1A C11A 116.4(6)
O2A C2A C1A 126.1(5)
O2A C2A C3A 116.1(6)
C1A C2A C3A 117.8(5)
C4A C3A C2A 123.0(6)
C4A C3A H3A 118.5
C2A C3A H3A 118.5
C3A C4A C10A 120.1(6)
C3A C4A H4A 119.9
C10A C4A H4A 119.9
C6A C5A C10A 121.4(7)
C6A C5A H5A 119.3
C10A C5A H5A 119.3
C5A C6A C7A 118.6(6)
C5A C6A H6A 120.7
C7A C6A H6A 120.7
C8A C7A C6A 121.2(7)
C8A C7A H7A 119.4
C6A C7A H7A 119.4
C7A C8A C9A 121.2(7)
C7A C8A H8A 119.4
C9A C8A H8A 119.4
C8A C9A C10A 118.1(6)
C8A C9A C1A 123.6(6)
C10A C9A C1A 118.3(6)
C9A C10A C4A 120.3(6)
C9A C10A C5A 119.5(6)
C4A C10A C5A 120.2(6)
N1A C11A C1A 125.6(6)
N1A C11A H11A 117.2
C1A C11A H11A 117.2
C11A N1A C12A 119.0(5)
C11A N1A Ni1 124.6(4)
C12A N1A Ni1 115.7(4)
N1A C12A C14A 110.9(5)
N1A C12A C13A 110.7(5)
C14A C12A C13A 109.1(5)
N1A C12A C15A 107.4(5)
C14A C12A C15A 110.4(5)
C13A C12A C15A 108.4(5)
C12A C13A H13A 109.5
C12A C13A H13B 109.5
H13A C13A H13B 109.5
C12A C13A H13C 109.5
H13A C13A H13C 109.5
H13B C13A H13C 109.5
O14A C14A C12A 110.5(5)
O14A C14A H14G 109.5
C12A C14A H14G 109.5
O14A C14A H14H 109.5
C12A C14A H14H 109.5
H14G C14A H14H 108.1
C14A O14A Er2 137.5(3)
C14A O14A H14A 111.3
Er2 O14A H14A 111.3
O15A C15A C12A 110.7(4)
O15A C15A H15A 109.5
C12A C15A H15A 109.5
O15A C15A H15B 109.5
C12A C15A H15B 109.5
H15A C15A H15B 108.1
C15A O15A Ni1 106.6(3)
C15A O15A Ni2 129.7(3)
Ni1 O15A Ni2 86.17(16)
C15A O15A Er2 119.7(3)
Ni1 O15A Er2 104.44(16)
Ni2 O15A Er2 102.45(16)
C2B O2B Ni2 125.2(4)
C2B C1B C11B 123.7(6)
C2B C1B C9B 119.3(6)
C11B C1B C9B 117.0(6)
O2B C2B C1B 124.9(6)
O2B C2B C3B 116.6(6)
C1B C2B C3B 118.4(6)
C4B C3B C2B 122.4(7)
C4B C3B H3B 118.8
C2B C3B H3B 118.8
C3B C4B C10B 121.6(6)
C3B C4B H4B 119.2
C10B C4B H4B 119.2
C6B C5B C10B 121.7(7)
C6B C5B H5B 119.1
C10B C5B H5B 119.1
C5B C6B C7B 118.6(7)
C5B C6B H6B 120.7
C7B C6B H6B 120.7
C8B C7B C6B 121.3(8)
C8B C7B H7B 119.4
C6B C7B H7B 119.4
C7B C8B C9B 122.1(7)
C7B C8B H8B 118.9
C9B C8B H8B 118.9
C8B C9B C10B 116.0(6)
C8B C9B C1B 124.3(6)
C10B C9B C1B 119.6(6)
C4B C10B C5B 121.3(6)
C4B C10B C9B 118.5(6)
C5B C10B C9B 120.2(7)
N1B C11B C1B 126.9(6)
N1B C11B H11B 116.6
C1B C11B H11B 116.6
C11B N1B C12B 119.1(5)
C11B N1B Ni2 125.2(5)
C12B N1B Ni2 115.5(4)
N1B C12B C14B 110.7(5)
N1B C12B C13B 112.5(5)
C14B C12B C13B 108.0(5)
N1B C12B C15B 106.2(5)
C14B C12B C15B 112.3(5)
C13B C12B C15B 107.1(5)
C12B C13B H13D 109.5
C12B C13B H13E 109.5
H13D C13B H13E 109.5
C12B C13B H13F 109.5
H13D C13B H13F 109.5
H13E C13B H13F 109.5
O14B C14B C12B 111.8(5)
O14B C14B H14I 109.2
C12B C14B H14I 109.2
O14B C14B H14J 109.2
C12B C14B H14J 109.2
H14I C14B H14J 107.9
C14B O14B Er1 135.4(3)
C14B O14B H14B 112.3
Er1 O14B H14B 112.3
O15B C15B C12B 111.3(5)
O15B C15B H15C 109.4
C12B C15B H15C 109.4
O15B C15B H15D 109.4
C12B C15B H15D 109.4
H15C C15B H15D 108.0
C15B O15B Ni1 129.1(3)
C15B O15B Ni2 105.5(3)
Ni1 O15B Ni2 86.43(15)
C15B O15B Er1 121.1(3)
Ni1 O15B Er1 102.06(16)
Ni2 O15B Er1 104.47(16)
C2C O2C Ni3 126.9(4)
C2C C1C C11C 123.2(5)
C2C C1C C9C 118.6(6)
C11C C1C C9C 118.2(6)
O2C C2C C1C 124.5(6)
O2C C2C C3C 115.5(5)
C1C C2C C3C 119.9(5)
C4C C3C C2C 120.6(6)
C4C C3C H3C 119.7
C2C C3C H3C 119.7
C3C C4C C10C 122.2(7)
C3C C4C H4C 118.9
C10C C4C H4C 118.9
C6C C5C C10C 121.2(8)
C6C C5C H5C 119.4
C10C C5C H5C 119.4
C5C C6C C7C 119.5(7)
C5C C6C H6C 120.3
C7C C6C H6C 120.3
C8C C7C C6C 119.6(7)
C8C C7C H7C 120.2
C6C C7C H7C 120.2
C7C C8C C9C 124.1(8)
C7C C8C H8C 117.9
C9C C8C H8C 117.9
C8C C9C C10C 114.9(6)
C8C C9C C1C 125.3(6)
C10C C9C C1C 119.7(6)
C4C C10C C5C 120.3(7)
C4C C10C C9C 119.0(6)
C5C C10C C9C 120.7(7)
N1C C11C C1C 127.0(6)
N1C C11C H11C 116.5
C1C C11C H11C 116.5
C11C N1C C12C 119.7(5)
C11C N1C Ni3 125.6(4)
C12C N1C Ni3 114.6(4)
N1C C12C C13C 112.2(5)
N1C C12C C14C 110.8(5)
C13C C12C C14C 107.8(5)
N1C C12C C15C 108.0(5)
C13C C12C C15C 107.7(5)
C14C C12C C15C 110.3(5)
C12C C13C H13G 109.5
C12C C13C H13H 109.5
H13G C13C H13H 109.5
C12C C13C H13I 109.5
H13G C13C H13I 109.5
H13H C13C H13I 109.5
O14C C14C C12C 112.0(5)
O14C C14C H14K 109.2
C12C C14C H14K 109.2
O14C C14C H14L 109.2
C12C C14C H14L 109.2
H14K C14C H14L 107.9
C14C O14C Er3 137.3(3)
C14C O14C H14C 111.3
Er3 O14C H14C 111.3
O15C C15C C12C 111.4(5)
O15C C15C H15E 109.3
C12C C15C H15E 109.3
O15C C15C H15F 109.3
C12C C15C H15F 109.3
H15E C15C H15F 108.0
C15C O15C Ni4 130.3(3)
C15C O15C Ni3 104.6(3)
Ni4 O15C Ni3 86.12(15)
C15C O15C Er3 120.9(3)
Ni4 O15C Er3 101.65(16)
Ni3 O15C Er3 105.01(16)
C2D O2D Ni4 124.0(4)
C2D C1D C11D 122.9(5)
C2D C1D C9D 120.2(5)
C11D C1D C9D 117.0(5)
O2D C2D C1D 125.7(5)
O2D C2D C3D 116.4(5)
C1D C2D C3D 117.9(5)
C4D C3D C2D 121.9(6)
C4D C3D H3D 119.1
C2D C3D H3D 119.1
C3D C4D C10D 120.9(6)
C3D C4D H4D 119.6
C10D C4D H4D 119.6
C6D C5D C10D 120.4(6)
C6D C5D H5D 119.8
C10D C5D H5D 119.8
C5D C6D C7D 119.8(6)
C5D C6D H6D 120.1
C7D C6D H6D 120.1
C8D C7D C6D 120.6(6)
C8D C7D H7D 119.7
C6D C7D H7D 119.7
C7D C8D C9D 121.7(6)
C7D C8D H8D 119.1
C9D C8D H8D 119.1
C10D C9D C8D 116.9(6)
C10D C9D C1D 119.0(6)
C8D C9D C1D 124.1(6)
C9D C10D C4D 119.9(6)
C9D C10D C5D 120.4(6)
C4D C10D C5D 119.6(6)
N1D C11D C1D 126.9(6)
N1D C11D H11D 116.5
C1D C11D H11D 116.5
C11D N1D C12D 118.8(5)
C11D N1D Ni4 124.5(4)
C12D N1D Ni4 116.3(4)
N1D C12D C13D 111.5(5)
N1D C12D C14D 111.4(5)
C13D C12D C14D 109.0(5)
N1D C12D C15D 106.8(5)
C13D C12D C15D 108.6(5)
C14D C12D C15D 109.6(5)
C12D C13D H13J 109.5
C12D C13D H13K 109.5
H13J C13D H13K 109.5
C12D C13D H13L 109.5
H13J C13D H13L 109.5
H13K C13D H13L 109.5
O14D C14D C12D 111.0(4)
O14D C14D H14M 109.4
C12D C14D H14M 109.4
O14D C14D H14N 109.4
C12D C14D H14N 109.4
H14M C14D H14N 108.0
C14D O14D Er2 135.7(3)
C14D O14D H14D 112.2
Er2 O14D H14D 112.2
O15D C15D C12D 111.1(4)
O15D C15D H15G 109.4
C12D C15D H15G 109.4
O15D C15D H15H 109.4
C12D C15D H15H 109.4
H15G C15D H15H 108.0
C15D O15D Ni3 129.8(3)
C15D O15D Ni4 106.1(3)
Ni3 O15D Ni4 86.10(14)
C15D O15D Er2 119.8(3)
Ni3 O15D Er2 102.18(15)
Ni4 O15D Er2 105.35(16)
C2E O2E Ni5 125.8(4)
C2E C1E C11E 122.9(5)
C2E C1E C9E 119.4(6)
C11E C1E C9E 117.6(5)
O2E C2E C1E 125.7(5)
O2E C2E C3E 116.6(5)
C1E C2E C3E 117.7(5)
C4E C3E C2E 121.9(6)
C4E C3E H3E 119.1
C2E C3E H3E 119.1
C3E C4E C10E 122.1(6)
C3E C4E H4E 119.0
C10E C4E H4E 119.0
C6E C5E C10E 121.6(7)
C6E C5E H5E 119.2
C10E C5E H5E 119.2
C5E C6E C7E 119.4(7)
C5E C6E H6E 120.3
C7E C6E H6E 120.3
C8E C7E C6E 120.8(8)
C8E C7E H7E 119.6
C6E C7E H7E 119.6
C7E C8E C9E 120.6(7)
C7E C8E H8E 119.7
C9E C8E H8E 119.7
C10E C9E C8E 117.3(6)
C10E C9E C1E 119.8(6)
C8E C9E C1E 122.8(6)
C4E C10E C9E 119.1(6)
C4E C10E C5E 120.7(7)
C9E C10E C5E 120.2(7)
N1E C11E C1E 126.7(6)
N1E C11E H11E 116.6
C1E C11E H11E 116.6
C11E N1E C12E 118.9(5)
C11E N1E Ni5 125.5(4)
C12E N1E Ni5 115.5(3)
N1E C12E C14E 111.3(5)
N1E C12E C13E 111.7(5)
C14E C12E C13E 106.8(5)
N1E C12E C15E 107.3(4)
C14E C12E C15E 110.8(5)
C13E C12E C15E 109.0(5)
C12E C13E H13M 109.5
C12E C13E H13N 109.5
H13M C13E H13N 109.5
C12E C13E H13O 109.5
H13M C13E H13O 109.5
H13N C13E H13O 109.5
O14E C14E C12E 110.7(4)
O14E C14E H14O 109.5
C12E C14E H14O 109.5
O14E C14E H14P 109.5
C12E C14E H14P 109.5
H14O C14E H14P 108.1
C14E O14E Er1 136.3(3)
C14E O14E H14E 111.9
Er1 O14E H14E 111.9
O15E C15E C12E 111.6(4)
O15E C15E H15I 109.3
C12E C15E H15I 109.3
O15E C15E H15J 109.3
C12E C15E H15J 109.3
H15I C15E H15J 108.0
C15E O15E Ni5 106.1(3)
C15E O15E Ni6 130.9(3)
Ni5 O15E Ni6 86.14(15)
C15E O15E Er1 118.9(3)
Ni5 O15E Er1 105.03(16)
Ni6 O15E Er1 102.30(15)
C2F O2F Ni6 127.3(4)
C2F C1F C11F 123.6(5)
C2F C1F C9F 118.7(5)
C11F C1F C9F 117.7(5)
O2F C2F C3F 116.8(5)
O2F C2F C1F 124.2(6)
C3F C2F C1F 119.0(5)
C4F C3F C2F 121.8(6)
C4F C3F H3F 119.1
C2F C3F H3F 119.1
C3F C4F C10F 121.5(6)
C3F C4F H4F 119.3
C10F C4F H4F 119.3
C6F C5F C10F 120.3(7)
C6F C5F H5F 119.8
C10F C5F H5F 119.8
C5F C6F C7F 119.7(7)
C5F C6F H6F 120.2
C7F C6F H6F 120.2
C8F C7F C6F 120.8(7)
C8F C7F H7F 119.6
C6F C7F H7F 119.6
C7F C8F C9F 122.0(7)
C7F C8F H8F 119.0
C9F C8F H8F 119.0
C10F C9F C8F 116.6(6)
C10F C9F C1F 119.9(6)
C8F C9F C1F 123.4(6)
C4F C10F C9F 118.9(6)
C4F C10F C5F 120.5(7)
C9F C10F C5F 120.6(7)
N1F C11F C1F 126.9(5)
N1F C11F H11F 116.5
C1F C11F H11F 116.5
C11F N1F C12F 119.6(5)
C11F N1F Ni6 125.5(4)
C12F N1F Ni6 114.9(3)
N1F C12F C14F 110.9(5)
N1F C12F C15F 107.6(5)
C14F C12F C15F 110.9(5)
N1F C12F C13F 111.5(5)
C14F C12F C13F 108.2(5)
C15F C12F C13F 107.7(5)
C12F C13F H13P 109.5
C12F C13F H13Q 109.5
H13P C13F H13Q 109.5
C12F C13F H13R 109.5
H13P C13F H13R 109.5
H13Q C13F H13R 109.5
O14F C14F C12F 111.1(5)
O14F C14F H14R 109.4
C12F C14F H14R 109.4
O14F C14F H14S 109.4
C12F C14F H14S 109.4
H14R C14F H14S 108.0
C14F O14F Er3 136.5(3)
C14F O14F H14F 111.7
Er3 O14F H14F 111.7
O15F C15F C12F 111.2(5)
O15F C15F H15K 109.4
C12F C15F H15K 109.4
O15F C15F H15L 109.4
C12F C15F H15L 109.4
H15K C15F H15L 108.0
C15F O15F Ni5 128.3(3)
C15F O15F Ni6 105.3(3)
Ni5 O15F Ni6 86.59(15)
C15F O15F Er3 121.8(3)
Ni5 O15F Er3 102.39(16)
Ni6 O15F Er3 104.27(16)
N1 O11 Ni1 125.2(4)
N1 O21 Ni2 127.5(4)
O31 N1 O11 120.6(5)
O31 N1 O21 118.7(5)
O11 N1 O21 120.8(5)
N2 O12 Ni3 127.1(4)
N2 O22 Ni4 127.3(4)
O32 N2 O22 120.0(5)
O32 N2 O12 118.9(5)
O22 N2 O12 121.1(5)
N3 O13 Ni5 127.3(4)
N3 O23 Ni6 126.2(4)
O33 N3 O23 118.1(5)
O33 N3 O13 120.4(5)
O23 N3 O13 121.5(5)
N10 C10 C20 178.8(8)
C10 C20 H20A 109.5
C10 C20 H20B 109.5
H20A C20 H20B 109.5
C10 C20 H20C 109.5
H20A C20 H20C 109.5
H20B C20 H20C 109.5
N20 C30 C40 179.9(10)
C30 C40 H40A 109.5
C30 C40 H40B 109.5
H40A C40 H40B 109.5
C30 C40 H40C 109.5
H40A C40 H40C 109.5
H40B C40 H40C 109.5
N30 C50 C60 178.4(12)
C50 C60 H60A 109.5
C50 C60 H60B 109.5
H60A C60 H60B 109.5
C50 C60 H60C 109.5
H60A C60 H60C 109.5
H60B C60 H60C 109.5
N40 C70 C80 176.9(11)
C70 C80 H80A 109.5
C70 C80 H80B 109.5
H80A C80 H80B 109.5
C70 C80 H80C 109.5
H80A C80 H80C 109.5
H80B C80 H80C 109.5
C1G O1G C3H 122.4(14)
C1G O1G C3G 127.6(15)
O1G C1G C2G 132.1(15)
O1G C1G H1G1 104.2
C2G C1G H1G1 104.2
O1G C1G H1G2 104.2
C2G C1G H1G2 104.2
H1G1 C1G H1G2 105.5
C1G C2G H2G1 109.5
C1G C2G H2G2 109.5
H2G1 C2G H2G2 109.5
C1G C2G H2G3 109.5
H2G1 C2G H2G3 109.5
H2G2 C2G H2G3 109.5
O1G C3G C4G 159(2)
O1G C3G H3G1 96.4
C4G C3G H3G1 96.4
O1G C3G H3G2 96.4
C4G C3G H3G2 96.4
H3G1 C3G H3G2 103.4
C3G C4G H4G1 109.5
C3G C4G H4G2 109.5
H4G1 C4G H4G2 109.5
C3G C4G H4G3 109.5
H4G1 C4G H4G3 109.5
H4G2 C4G H4G3 109.5
O1G C3H C4H 110.1(19)
O1G C3H H3H1 109.7
C4H C3H H3H1 109.7
O1G C3H H3H2 109.6
C4H C3H H3H2 109.6
H3H1 C3H H3H2 108.2
C3H C4H H4H1 109.5
C3H C4H H4H2 109.5
H4H1 C4H H4H2 109.5
C3H C4H H4H3 109.5
H4H1 C4H H4H3 109.5
H4H2 C4H H4H3 109.5
C1I O1I C3I 129(2)
O1I C1I C2I 119(2)
O1I C1I H1I1 107.7
C2I C1I H1I1 107.7
O1I C1I H1I2 107.7
C2I C1I H1I2 107.7
H1I1 C1I H1I2 107.1
C1I C2I H2I1 109.5
C1I C2I H2I2 109.5
H2I1 C2I H2I2 109.5
C1I C2I H2I3 109.5
H2I1 C2I H2I3 109.5
H2I2 C2I H2I3 109.5
O1I C3I C4I 125(2)
O1I C3I H3I1 106.2
C4I C3I H3I1 106.2
O1I C3I H3I2 106.2
C4I C3I H3I2 106.2
H3I1 C3I H3I2 106.4
C3I C4I H4I1 109.5
C3I C4I H4I2 109.5
H4I1 C4I H4I2 109.5
C3I C4I H4I3 109.5
H4I1 C4I H4I3 109.5
H4I2 C4I H4I3 109.5
C1J O1J C3J 113(2)
O1J C1J C2J 98(2)
O1J C1J H1J1 112.2
C2J C1J H1J1 112.2
O1J C1J H1J2 112.2
C2J C1J H1J2 112.2
H1J1 C1J H1J2 109.8
C1J C2J H2J1 109.5
C1J C2J H2J2 109.5
H2J1 C2J H2J2 109.5
C1J C2J H2J3 109.5
H2J1 C2J H2J3 109.5
H2J2 C2J H2J3 109.5
O1J C3J C4J 123(2)
O1J C3J H3J1 106.6
C4J C3J H3J1 106.6
O1J C3J H3J2 106.6
C4J C3J H3J2 106.6
H3J1 C3J H3J2 106.5
C3J C4J H4J1 133.9
C3J C4J H4J2 95.9
H4J1 C4J H4J2 109.5
C3J C4J H4J3 96.6
H4J1 C4J H4J3 109.5
H4J2 C4J H4J3 109.5
H1W O1W H2W 111.7
H3W O2W H4W 97.5
N1X C1X C2X 173(3)
C1X C2X H2X1 109.5
C1X C2X H2X2 109.5
H2X1 C2X H2X2 109.5
C1X C2X H2X3 109.5
H2X1 C2X H2X3 109.5
H2X2 C2X H2X3 109.5
N2X C3X C4X 168(2)
C3X C4X H4X1 109.5
C3X C4X H4X2 109.5
H4X1 C4X H4X2 109.5
C3X C4X H4X3 109.5
H4X1 C4X H4X3 109.5
H4X2 C4X H4X3 109.5
N3X C5X C6X 113(5)
C5X C6X H6X1 109.5
C5X C6X H6X2 109.5
H6X1 C6X H6X2 109.5
C5X C6X H6X3 109.5
H6X1 C6X H6X3 109.5
H6X2 C6X H6X3 109.5
N4X C7X C8X 165(4)
C7X C8X H8X1 111.4
C7X C8X H8X2 114.4
H8X1 C8X H8X2 109.5
C7X C8X H8X3 102.4
H8X1 C8X H8X3 109.5
H8X2 C8X H8X3 109.5

loop_
_geom_bond_atom_site_label_1
_geom_bond_atom_site_label_2
_geom_bond_distance
Er1 O6 2.291(4)
Er1 O1 2.302(4)
Er1 O15E 2.333(4)
Er1 O14E 2.345(4)
Er1 O15B 2.346(4)
Er1 O14B 2.351(4)
Er1 O5 2.353(4)
Er1 O2 2.355(4)
Er1 Ni1 3.4399(12)
Er1 Ni6 3.4510(12)
Er1 Er2 3.6261(9)
Er1 Er3 3.6348(9)
Er2 O3 2.301(4)
Er2 O2 2.307(4)
Er2 O15D 2.341(4)
Er2 O14A 2.348(4)
Er2 O15A 2.356(4)
Er2 O14D 2.357(4)
Er2 O1 2.357(4)
Er2 O4 2.366(4)
Er2 Ni3 3.4401(12)
Er2 Ni2 3.4627(12)
Er2 Er3 3.6563(10)
Er3 O4 2.293(4)
Er3 O5 2.301(4)
Er3 O14C 2.351(4)
Er3 O15C 2.351(4)
Er3 O6 2.353(4)
Er3 O14F 2.353(4)
Er3 O3 2.356(4)
Er3 O15F 2.361(4)
Er3 Ni4 3.4357(11)
Er3 Ni5 3.4514(11)
Ni1 N1A 1.980(5)
Ni1 O2A 1.995(4)
Ni1 O1 2.039(4)
Ni1 O15B 2.073(4)
Ni1 O15A 2.078(4)
Ni1 O11 2.126(4)
Ni1 Ni2 2.8399(12)
Ni2 N1B 1.981(5)
Ni2 O2B 1.990(4)
Ni2 O2 2.046(4)
Ni2 O15B 2.075(4)
Ni2 O15A 2.080(4)
Ni2 O21 2.120(4)
Ni3 O2C 1.974(4)
Ni3 N1C 1.980(5)
Ni3 O3 2.043(4)
Ni3 O15D 2.075(4)
Ni3 O15C 2.087(4)
Ni3 O12 2.143(4)
Ni3 Ni4 2.8418(12)
Ni4 N1D 1.978(5)
Ni4 O2D 1.998(4)
Ni4 O4 2.047(4)
Ni4 O15C 2.075(4)
Ni4 O15D 2.088(4)
Ni4 O22 2.139(4)
Ni5 N1E 1.978(5)
Ni5 O2E 1.990(4)
Ni5 O5 2.046(4)
Ni5 O15F 2.061(4)
Ni5 O15E 2.077(4)
Ni5 O13 2.171(4)
Ni5 Ni6 2.8487(12)
Ni6 O2F 1.987(4)
Ni6 N1F 1.989(5)
Ni6 O6 2.041(4)
Ni6 O15F 2.092(4)
Ni6 O15E 2.095(4)
Ni6 O23 2.131(4)
O1 H1 0.8600
O2 H2 0.8600
O3 H3 0.8600
O4 H4 0.8600
O5 H5 0.8600
O6 H6 0.8600
O2A C2A 1.309(7)
C1A C2A 1.401(9)
C1A C9A 1.469(8)
C1A C11A 1.470(8)
C2A C3A 1.436(8)
C3A C4A 1.350(9)
C3A H3A 0.9500
C4A C10A 1.425(10)
C4A H4A 0.9500
C5A C6A 1.367(10)
C5A C10A 1.432(9)
C5A H5A 0.9500
C6A C7A 1.403(10)
C6A H6A 0.9500
C7A C8A 1.389(9)
C7A H7A 0.9500
C8A C9A 1.399(9)
C8A H8A 0.9500
C9A C10A 1.412(9)
C11A N1A 1.287(7)
C11A H11A 0.9500
N1A C12A 1.503(8)
C12A C14A 1.516(8)
C12A C13A 1.540(8)
C12A C15A 1.550(8)
C13A H13A 0.9800
C13A H13B 0.9800
C13A H13C 0.9800
C14A O14A 1.440(7)
C14A H14G 0.9900
C14A H14H 0.9900
O14A H14A 0.8600
C15A O15A 1.435(7)
C15A H15A 0.9900
C15A H15B 0.9900
O2B C2B 1.326(7)
C1B C2B 1.404(9)
C1B C11B 1.443(9)
C1B C9B 1.461(9)
C2B C3B 1.424(8)
C3B C4B 1.353(9)
C3B H3B 0.9500
C4B C10B 1.404(10)
C4B H4B 0.9500
C5B C6B 1.364(11)
C5B C10B 1.416(9)
C5B H5B 0.9500
C6B C7B 1.396(11)
C6B H6B 0.9500
C7B C8B 1.373(10)
C7B H7B 0.9500
C8B C9B 1.418(11)
C8B H8B 0.9500
C9B C10B 1.427(9)
C11B N1B 1.287(7)
C11B H11B 0.9500
N1B C12B 1.492(7)
C12B C14B 1.530(8)
C12B C13B 1.538(8)
C12B C15B 1.547(8)
C13B H13D 0.9800
C13B H13E 0.9800
C13B H13F 0.9800
C14B O14B 1.434(7)
C14B H14I 0.9900
C14B H14J 0.9900
O14B H14B 0.8600
C15B O15B 1.425(7)
C15B H15C 0.9900
C15B H15D 0.9900
O2C C2C 1.324(7)
C1C C2C 1.414(8)
C1C C11C 1.450(9)
C1C C9C 1.461(8)
C2C C3C 1.436(9)
C3C C4C 1.370(8)
C3C H3C 0.9500
C4C C10C 1.402(10)
C4C H4C 0.9500
C5C C6C 1.352(11)
C5C C10C 1.413(9)
C5C H5C 0.9500
C6C C7C 1.407(12)
C6C H6C 0.9500
C7C C8C 1.364(10)
C7C H7C 0.9500
C8C C9C 1.402(9)
C8C H8C 0.9500
C9C C10C 1.434(10)
C11C N1C 1.283(8)
C11C H11C 0.9500
N1C C12C 1.480(8)
C12C C13C 1.533(9)
C12C C14C 1.536(8)
C12C C15C 1.548(8)
C13C H13G 0.9800
C13C H13H 0.9800
C13C H13I 0.9800
C14C O14C 1.438(7)
C14C H14K 0.9900
C14C H14L 0.9900
O14C H14C 0.8600
C15C O15C 1.433(7)
C15C H15E 0.9900
C15C H15F 0.9900
O2D C2D 1.318(7)
C1D C2D 1.411(8)
C1D C11D 1.451(8)
C1D C9D 1.456(8)
C2D C3D 1.432(9)
C3D C4D 1.367(9)
C3D H3D 0.9500
C4D C10D 1.412(9)
C4D H4D 0.9500
C5D C6D 1.359(10)
C5D C10D 1.435(9)
C5D H5D 0.9500
C6D C7D 1.400(10)
C6D H6D 0.9500
C7D C8D 1.374(9)
C7D H7D 0.9500
C8D C9D 1.422(9)
C8D H8D 0.9500
C9D C10D 1.405(9)
C11D N1D 1.287(7)
C11D H11D 0.9500
N1D C12D 1.488(7)
C12D C13D 1.521(8)
C12D C14D 1.537(8)
C12D C15D 1.561(8)
C13D H13J 0.9800
C13D H13K 0.9800
C13D H13L 0.9800
C14D O14D 1.430(7)
C14D H14M 0.9900
C14D H14N 0.9900
O14D H14D 0.8600
C15D O15D 1.417(6)
C15D H15G 0.9900
C15D H15H 0.9900
O2E C2E 1.304(7)
C1E C2E 1.425(8)
C1E C11E 1.449(9)
C1E C9E 1.458(8)
C2E C3E 1.429(8)
C3E C4E 1.355(9)
C3E H3E 0.9500
C4E C10E 1.402(10)
C4E H4E 0.9500
C5E C6E 1.356(11)
C5E C10E 1.414(9)
C5E H5E 0.9500
C6E C7E 1.404(12)
C6E H6E 0.9500
C7E C8E 1.379(10)
C7E H7E 0.9500
C8E C9E 1.438(9)
C8E H8E 0.9500
C9E C10E 1.403(9)
C11E N1E 1.283(7)
C11E H11E 0.9500
N1E C12E 1.483(7)
C12E C14E 1.521(8)
C12E C13E 1.534(8)
C12E C15E 1.549(8)
C13E H13M 0.9800
C13E H13N 0.9800
C13E H13O 0.9800
C14E O14E 1.434(7)
C14E H14O 0.9900
C14E H14P 0.9900
O14E H14E 0.8600
C15E O15E 1.420(6)
C15E H15I 0.9900
C15E H15J 0.9900
O2F C2F 1.312(7)
C1F C2F 1.430(8)
C1F C11F 1.439(8)
C1F C9F 1.464(8)
C2F C3F 1.416(9)
C3F C4F 1.372(9)
C3F H3F 0.9500
C4F C10F 1.417(9)
C4F H4F 0.9500
C5F C6F 1.380(11)
C5F C10F 1.419(9)
C5F H5F 0.9500
C6F C7F 1.392(11)
C6F H6F 0.9500
C7F C8F 1.369(9)
C7F H7F 0.9500
C8F C9F 1.423(9)
C8F H8F 0.9500
C9F C10F 1.417(9)
C11F N1F 1.290(7)
C11F H11F 0.9500
N1F C12F 1.478(8)
C12F C14F 1.537(8)
C12F C15F 1.547(8)
C12F C13F 1.548(8)
C13F H13P 0.9800
C13F H13Q 0.9800
C13F H13R 0.9800
C14F O14F 1.435(7)
C14F H14R 0.9900
C14F H14S 0.9900
O14F H14F 0.8600
C15F O15F 1.409(7)
C15F H15K 0.9900
C15F H15L 0.9900
O11 N1 1.263(6)
O21 N1 1.276(6)
N1 O31 1.224(6)
O12 N2 1.272(6)
O22 N2 1.265(6)
N2 O32 1.240(6)
O13 N3 1.268(7)
O23 N3 1.268(7)
N3 O33 1.243(7)
N10 C10 1.132(8)
C10 C20 1.457(9)
C20 H20A 0.9800
C20 H20B 0.9800
C20 H20C 0.9800
N20 C30 1.141(8)
C30 C40 1.461(9)
C40 H40A 0.9800
C40 H40B 0.9800
C40 H40C 0.9800
N30 C50 1.156(10)
C50 C60 1.426(11)
C60 H60A 0.9800
C60 H60B 0.9800
C60 H60C 0.9800
N40 C70 1.143(14)
C70 C80 1.463(15)
C80 H80A 0.9800
C80 H80B 0.9800
C80 H80C 0.9800
O1G C1G 1.324(15)
O1G C3H 1.406(16)
O1G C3G 1.457(15)
C1G C2G 1.384(17)
C1G H1G1 0.9900
C1G H1G2 0.9900
C2G H2G1 0.9800
C2G H2G2 0.9800
C2G H2G3 0.9800
C3G C4G 1.601(17)
C3G H3G1 0.9900
C3G H3G2 0.9900
C4G H4G1 0.9800
C4G H4G2 0.9800
C4G H4G3 0.9800
C3H C4H 1.562(18)
C3H H3H1 0.9900
C3H H3H2 0.9900
C4H H4H1 0.9800
C4H H4H2 0.9800
C4H H4H3 0.9800
O1I C1I 1.337(17)
O1I C3I 1.430(17)
C1I C2I 1.472(18)
C1I H1I1 0.9900
C1I H1I2 0.9900
C2I H2I1 0.9800
C2I H2I2 0.9800
C2I H2I3 0.9800
C3I C4I 1.616(18)
C3I H3I1 0.9900
C3I H3I2 0.9900
C4I H4I1 0.9800
C4I H4I2 0.9800
C4I H4I3 0.9800
O1J C1J 1.403(17)
O1J C3J 1.398(17)
C1J C2J 1.603(18)
C1J H1J1 0.9900
C1J H1J2 0.9900
C2J H2J1 0.9800
C2J H2J2 0.9800
C2J H2J3 0.9800
C3J C4J 1.494(18)
C3J H3J1 0.9900
C3J H3J2 0.9900
C4J H4J1 0.9800
C4J H4J2 0.9800
C4J H4J3 0.9800
O1W H1W 0.8554
O1W H2W 0.8605
O2W H3W 0.9316
O2W H4W 0.8771
N1X C1X 1.116(10)
C1X C2X 1.537(17)
C2X H2X1 0.9800
C2X H2X2 0.9800
C2X H2X3 0.9800
N2X C3X 1.119(9)
C3X C4X 1.513(15)
C4X H4X1 0.9800
C4X H4X2 0.9800
C4X H4X3 0.9800
N3X C5X 1.104(10)
C5X C6X 1.521(19)
C6X H6X1 0.9800
C6X H6X2 0.9800
C6X H6X3 0.9800
N4X C7X 1.102(5)
C7X C8X 1.504(5)
C8X H8X1 0.9800
C8X H8X2 0.9800
C8X H8X3 0.9800

loop_
_geom_hbond_atom_site_label_D
_geom_hbond_atom_site_label_H
_geom_hbond_atom_site_label_A
_geom_hbond_distance_DH
_geom_hbond_distance_HA
_geom_hbond_distance_DA
_geom_hbond_angle_DHA
_geom_hbond_site_symmetry_A
O1 H1 N10 0.86 2.28 3.134(7) 169.9 .
O2 H2 N20 0.86 2.16 3.013(6) 171.9 .
O3 H3 N10 0.86 2.20 3.050(7) 171.8 .
O4 H4 N20 0.86 2.28 3.130(7) 169.7 .
O5 H5 N10 0.86 2.17 3.028(7) 173.0 .
O6 H6 N20 0.86 2.18 3.033(6) 174.5 .
C14A H14G O32 0.99 2.60 3.563(8) 163.4 2_665
O14A H14A O2C 0.86 1.79 2.629(6) 166.3 .
C15A H15A O21 0.99 2.59 3.211(8) 120.8 .
C15A H15A N1 0.99 2.45 3.198(8) 132.4 .
O14B H14B O2F 0.86 1.83 2.660(6) 162.2 .
C15B H15C O11 0.99 2.59 3.220(7) 121.9 .
C13D H13K O2C 0.98 2.59 3.138(7) 115.3 2_665
O14D H14D O2B 0.86 1.88 2.713(6) 164.4 .
C15D H15G O12 0.99 2.58 3.210(7) 121.8 .
C15D H15G N2 0.99 2.49 3.254(8) 133.6 .
C13E H13N O2F 0.98 2.59 3.117(7) 113.5 2_666
O14E H14E O2A 0.86 1.82 2.656(6) 164.7 .
C15E H15I N3 0.99 2.48 3.235(8) 133.2 .
O14F H14F O2D 0.86 1.85 2.689(6) 164.2 .
C15F H15K O13 0.99 2.58 3.232(7) 123.4 .
C60 H60A O2D 0.98 2.58 3.552(9) 171.7 2_665
C80 H80C O23 0.98 2.43 3.387(9) 165.9 2_666
C4H H4H3 O2W 0.98 1.97 2.57(4) 117.7 .
C3J H3J2 O12 0.99 2.56 3.53(3) 166.4 2_665
C3J H3J2 O32 0.99 2.56 3.39(3) 140.6 2_665
C4J H4J1 O1W 0.98 2.28 3.23(3) 163.5 .
C4J H4J3 O32 0.98 2.50 3.40(3) 152.5 2_665
O1W H1W O2B 0.86 1.99 2.845(9) 174.8 .
O1W H2W O21 0.86 2.42 2.866(9) 112.8 .
C2X H2X2 O2E 0.98 2.55 3.44(2) 151.7 2_666
C4X H4X2 O13 0.98 2.39 3.302(16) 154.3 2_666

loop_
_geom_torsion_atom_site_label_1
_geom_torsion_atom_site_label_2
_geom_torsion_atom_site_label_3
_geom_torsion_atom_site_label_4
_geom_torsion
C9A C1A C2A O2A -177.9(5)
C11A C1A C2A O2A 1.1(9)
C9A C1A C2A C3A 2.9(8)
C11A C1A C2A C3A -178.1(5)
O2A C2A C3A C4A 177.1(6)
C1A C2A C3A C4A -3.6(9)
C2A C3A C4A C10A 2.8(10)
C10A C5A C6A C7A -1.2(11)
C5A C6A C7A C8A -0.1(11)
C6A C7A C8A C9A 1.2(11)
C7A C8A C9A C10A -0.8(10)
C7A C8A C9A C1A 177.8(6)
C2A C1A C9A C8A 179.8(6)
C11A C1A C9A C8A 0.8(9)
C2A C1A C9A C10A -1.6(8)
C11A C1A C9A C10A 179.3(5)
C8A C9A C10A C4A 179.4(6)
C1A C9A C10A C4A 0.7(9)
C8A C9A C10A C5A -0.5(9)
C1A C9A C10A C5A -179.2(6)
C3A C4A C10A C9A -1.3(9)
C3A C4A C10A C5A 178.6(6)
C6A C5A C10A C9A 1.6(10)
C6A C5A C10A C4A -178.3(7)
C2A C1A C11A N1A -8.3(9)
C9A C1A C11A N1A 170.7(6)
C1A C11A N1A C12A -175.6(5)
C11A N1A C12A C14A 55.5(7)
C11A N1A C12A C13A -65.7(7)
C11A N1A C12A C15A 176.2(5)
N1A C12A C14A O14A 60.6(6)
C13A C12A C14A O14A -177.3(5)
C15A C12A C14A O14A -58.3(6)
N1A C12A C15A O15A -34.8(6)
C14A C12A C15A O15A 86.2(6)
C13A C12A C15A O15A -154.4(5)
C12A C15A O15A Ni1 46.8(5)
C12A C15A O15A Ni2 145.9(4)
C12A C15A O15A Er2 -71.3(5)
C11B C1B C2B O2B -1.1(10)
C9B C1B C2B O2B -179.4(6)
C11B C1B C2B C3B -178.9(6)
C9B C1B C2B C3B 2.9(9)
O2B C2B C3B C4B 178.3(6)
C1B C2B C3B C4B -3.8(10)
C2B C3B C4B C10B 1.9(10)
C10B C5B C6B C7B 0.1(12)
C5B C6B C7B C8B -0.3(14)
C6B C7B C8B C9B 0.2(14)
C7B C8B C9B C10B 0.0(12)
C7B C8B C9B C1B -177.4(8)
C2B C1B C9B C8B 177.0(7)
C11B C1B C9B C8B -1.3(10)
C2B C1B C9B C10B -0.3(10)
C11B C1B C9B C10B -178.7(6)
C3B C4B C10B C5B -178.1(6)
C3B C4B C10B C9B 0.8(10)
C6B C5B C10B C4B 179.1(7)
C6B C5B C10B C9B 0.1(11)
C8B C9B C10B C4B -179.1(7)
C1B C9B C10B C4B -1.6(10)
C8B C9B C10B C5B -0.2(10)
C1B C9B C10B C5B 177.4(6)
C2B C1B C11B N1B -4.9(11)
C9B C1B C11B N1B 173.4(6)
C1B C11B N1B C12B -176.1(6)
C11B N1B C12B C14B 64.7(7)
Ni2 N1B C12B C14B -110.2(5)
C11B N1B C12B C13B -56.3(7)
Ni2 N1B C12B C13B 128.8(4)
C11B N1B C12B C15B -173.2(5)
Ni2 N1B C12B C15B 11.9(5)
N1B C12B C14B O14B 60.9(6)
C13B C12B C14B O14B -175.5(5)
C15B C12B C14B O14B -57.6(6)
N1B C12B C15B O15B -40.3(6)
C14B C12B C15B O15B 80.8(6)
C13B C12B C15B O15B -160.7(5)
C11C C1C C2C O2C 0.1(10)
C9C C1C C2C O2C -179.5(6)
C11C C1C C2C C3C 179.7(6)
C9C C1C C2C C3C 0.2(9)
O2C C2C C3C C4C 179.2(6)
C1C C2C C3C C4C -0.5(9)
C2C C3C C4C C10C -0.1(10)
C10C C5C C6C C7C 2.4(15)
C5C C6C C7C C8C -2.2(16)
C6C C7C C8C C9C 0.6(16)
C7C C8C C9C C10C 0.8(13)
C7C C8C C9C C1C -177.4(8)
C2C C1C C9C C8C 178.9(7)
C11C C1C C9C C8C -0.7(10)
C2C C1C C9C C10C 0.8(9)
C11C C1C C9C C10C -178.7(6)
C3C C4C C10C C5C -178.0(7)
C3C C4C C10C C9C 1.2(11)
C6C C5C C10C C4C 178.1(8)
C6C C5C C10C C9C -1.1(13)
C8C C9C C10C C4C -179.7(7)
C1C C9C C10C C4C -1.5(10)
C8C C9C C10C C5C -0.5(11)
C1C C9C C10C C5C 177.7(7)
C2C C1C C11C N1C -2.1(10)
C9C C1C C11C N1C 177.5(6)
C1C C11C N1C C12C 178.9(5)
C1C C11C N1C Ni3 -2.0(9)
C11C N1C C12C C13C -54.2(7)
Ni3 N1C C12C C13C 126.6(4)
C11C N1C C12C C14C 66.3(7)
Ni3 N1C C12C C14C -112.8(4)
C11C N1C C12C C15C -172.7(5)
Ni3 N1C C12C C15C 8.1(6)
N1C C12C C14C O14C 63.9(6)
C13C C12C C14C O14C -173.0(5)
C15C C12C C14C O14C -55.7(7)
C12C C14C O14C Er3 26.4(8)
N1C C12C C15C O15C -37.7(6)
C13C C12C C15C O15C -159.0(5)
C14C C12C C15C O15C 83.6(6)
C12C C15C O15C Ni4 144.4(4)
C12C C15C O15C Ni3 47.0(5)
C12C C15C O15C Er3 -70.9(5)
C11D C1D C2D O2D 3.1(9)
C9D C1D C2D O2D -175.6(5)
C11D C1D C2D C3D -175.5(5)
C9D C1D C2D C3D 5.8(8)
O2D C2D C3D C4D 178.7(5)
C1D C2D C3D C4D -2.6(9)
C2D C3D C4D C10D -1.0(10)
C10D C5D C6D C7D -2.6(11)
C5D C6D C7D C8D 2.8(11)
C6D C7D C8D C9D 0.0(12)
C7D C8D C9D C10D -2.8(10)
C7D C8D C9D C1D 178.5(7)
C2D C1D C9D C10D -5.7(9)
C11D C1D C9D C10D 175.6(6)
C2D C1D C9D C8D 173.0(6)
C11D C1D C9D C8D -5.8(9)
C8D C9D C10D C4D -176.7(6)
C1D C9D C10D C4D 2.1(9)
C8D C9D C10D C5D 2.9(9)
C1D C9D C10D C5D -178.3(6)
C3D C4D C10D C9D 1.2(10)
C3D C4D C10D C5D -178.4(6)
C6D C5D C10D C9D -0.3(10)
C6D C5D C10D C4D 179.3(6)
C2D C1D C11D N1D -7.5(10)
C9D C1D C11D N1D 171.3(6)
C1D C11D N1D C12D -178.2(6)
C1D C11D N1D Ni4 -6.2(9)
C11D N1D C12D C13D -64.6(7)
C11D N1D C12D C14D 57.3(7)
C11D N1D C12D C15D 177.0(5)
N1D C12D C14D O14D 58.3(6)
C13D C12D C14D O14D -178.3(5)
C15D C12D C14D O14D -59.6(6)
C12D C14D O14D Er2 32.4(7)
N1D C12D C15D O15D -34.9(6)
C13D C12D C15D O15D -155.2(5)
C14D C12D C15D O15D 85.9(6)
C12D C15D O15D Ni3 146.0(4)
C12D C15D O15D Ni4 47.4(5)
C12D C15D O15D Er2 -71.5(5)
C11E C1E C2E O2E 3.1(10)
C9E C1E C2E O2E -179.5(6)
C11E C1E C2E C3E -176.4(6)
C9E C1E C2E C3E 1.0(9)
O2E C2E C3E C4E -179.6(6)
C1E C2E C3E C4E 0.0(9)
C2E C3E C4E C10E -1.0(11)
C10E C5E C6E C7E -0.1(15)
C5E C6E C7E C8E -0.1(17)
C6E C7E C8E C9E 1.9(16)
C7E C8E C9E C10E -3.4(13)
C7E C8E C9E C1E 179.6(8)
C2E C1E C9E C10E -1.0(10)
C11E C1E C9E C10E 176.6(6)
C2E C1E C9E C8E 175.9(7)
C11E C1E C9E C8E -6.5(10)
C3E C4E C10E C9E 1.0(11)
C3E C4E C10E C5E -179.4(7)
C8E C9E C10E C4E -177.1(7)
C1E C9E C10E C4E 0.0(10)
C8E C9E C10E C5E 3.3(11)
C1E C9E C10E C5E -179.6(7)
C6E C5E C10E C4E 178.8(9)
C6E C5E C10E C9E -1.6(13)
C2E C1E C11E N1E -3.8(10)
C9E C1E C11E N1E 178.8(6)
C1E C11E N1E C12E 178.8(5)
C1E C11E N1E Ni5 -2.9(9)
C11E N1E C12E C14E 65.2(7)
C11E N1E C12E C13E -54.0(7)
C11E N1E C12E C15E -173.4(5)
N1E C12E C14E O14E 61.7(6)
C13E C12E C14E O14E -176.2(4)
C15E C12E C14E O14E -57.6(6)
C12E C14E O14E Er1 31.5(7)
N1E C12E C15E O15E -36.4(6)
C14E C12E C15E O15E 85.3(6)
C13E C12E C15E O15E -157.5(5)
C12E C15E O15E Ni5 45.8(5)
C12E C15E O15E Ni6 144.9(4)
C12E C15E O15E Er1 -72.0(5)
C11F C1F C2F O2F 3.6(10)
C9F C1F C2F O2F -177.8(6)
C11F C1F C2F C3F -175.2(6)
C9F C1F C2F C3F 3.4(9)
O2F C2F C3F C4F -177.5(6)
C1F C2F C3F C4F 1.4(10)
C2F C3F C4F C10F -4.6(12)
C10F C5F C6F C7F -1.9(16)
C5F C6F C7F C8F 2.9(16)
C6F C7F C8F C9F -1.8(14)
C7F C8F C9F C10F -0.3(12)
C7F C8F C9F C1F -177.7(7)
C2F C1F C9F C10F -5.1(10)
C11F C1F C9F C10F 173.6(6)
C2F C1F C9F C8F 172.2(6)
C11F C1F C9F C8F -9.1(10)
C3F C4F C10F C9F 2.8(12)
C3F C4F C10F C5F -173.9(8)
C8F C9F C10F C4F -175.4(7)
C1F C9F C10F C4F 2.1(11)
C8F C9F C10F C5F 1.2(12)
C1F C9F C10F C5F 178.7(8)
C6F C5F C10F C4F 176.4(9)
C6F C5F C10F C9F -0.2(15)
C2F C1F C11F N1F -2.9(10)
C9F C1F C11F N1F 178.5(6)
C1F C11F N1F C12F 179.6(5)
C11F N1F C12F C14F 65.6(7)
C11F N1F C12F C15F -172.9(5)
C11F N1F C12F C13F -55.0(7)
N1F C12F C14F O14F 60.9(6)
C15F C12F C14F O14F -58.6(6)
C13F C12F C14F O14F -176.5(5)
C12F C14F O14F Er3 33.1(8)
N1F C12F C15F O15F -38.7(6)
C14F C12F C15F O15F 82.7(6)
C13F C12F C15F O15F -159.1(5)
C3H O1G C1G C2G 148.2(18)
C3G O1G C1G C2G 179.1(17)
C1G O1G C3G C4G -137(6)
C3H O1G C3G C4G -49(6)
C1G O1G C3H C4H 177.9(17)
C3G O1G C3H C4H 67(4)
C3I O1I C1I C2I -168(3)
C1I O1I C3I C4I -174(3)
C3J O1J C1J C2J 162(2)
C1J O1J C3J C4J -179(3)
